data_2104067
loop_
_publ_author_name
'van Mechelen, Jan B.'
'Peschar, Rene'
'Schenk, Henk'

_publ_section_title
;
 Structures of mono-unsaturated triacylglycerols. IV. The highest
 melting \b'-2 polymorphs of <i>trans</i>-mono-unsaturated
 triacylglycerols and related saturated TAGs and their polymorphic
 stability
;
_journal_coeditor_code DR5019
_journal_issue 2
_journal_name_full 'Acta Crystallographica Section B'
_journal_page_first 249
_journal_page_last 259
_journal_paper_doi 10.1107/S0108768108004825
_journal_volume 64
_journal_year 2008
_chemical_formula_moiety 'C53 H100 O6'
_chemical_formula_structural 'C53 H100 O6'
_chemical_formula_sum 'C53 H100 O6'
_chemical_formula_weight 833.38
_chemical_melting_point 327
_chemical_name_common '[1-2]\b'~1~-2 PEP'
_chemical_name_systematic 1,3-dipalmitoyl-2-elaidoylglycerol
_space_group_IT_number 5
_symmetry_cell_setting monoclinic
_symmetry_space_group_name_Hall 'I 2y'
_symmetry_space_group_name_H-M 'I 1 2 1'
_audit_creation_method 'from EXP file using GSAS2CIF'
_cell_angle_alpha 90.0
_cell_angle_beta 90.204(13)
_cell_angle_gamma 90.0
_cell_formula_units_Z 8
_cell_length_a 22.7149(5)
_cell_length_b 5.65579(19)
_cell_length_c 85.110(4)
_cell_measurement_temperature 293
_cell_volume 10934.1(7)
_computing_structure_refinement GSAS
_diffrn_ambient_temperature 293
_diffrn_measurement_device_type Xpert-Pro
_diffrn_radiation_type 'Cu K\a'
_diffrn_radiation_wavelength 1.5406
_exptl_absorpt_correction_T_max 1.00000
_exptl_absorpt_correction_T_min 1.00000
_exptl_absorpt_process_details
;   GSAS Absorption/surface roughness correction: function number 0
 No correction is applied.
;
_exptl_crystal_colour white
_exptl_crystal_density_diffrn 1.01
_exptl_crystal_description 'solid fat'
_refine_ls_extinction_method none
_refine_ls_goodness_of_fit_all 4.89
_refine_ls_hydrogen_treatment constr
_refine_ls_matrix_type full
_refine_ls_number_parameters 986
_refine_ls_number_restraints 1030
_refine_ls_shift/su_max 0.14
_refine_ls_shift/su_mean 0.00
_reflns_number_total 664
_cod_data_source_file dr5019.cif
_cod_data_source_block PEP-BPR2-1_2-XPERTPR_publ
_cod_depositor_comments
;
The following automatic conversions were performed:
'_geom_bond_publ_flag' value 'N' changed to 'n' according to
'/home/saulius/struct/CIF-dictionaries/cif_core.dic' dictionary named
'cif_core.dic' version 2.4.1 from 2010-06-29 (634
times).

'_geom_angle_publ_flag' value 'N' changed to 'n' according to
'/home/saulius/struct/CIF-dictionaries/cif_core.dic' dictionary named
'cif_core.dic' version 2.4.1 from 2010-06-29 (612 times).

Automatic conversion script
Id: cif_fix_enum 1527 2010-12-29 10:47:43Z saulius 

The following automatic conversions were performed:

'_geom_bond_publ_flag' value 'N' changed to 'n' according to
/home/saulius/struct/CIF-dictionaries/cif_core.dic dictionary named
'cif_core.dic' version 2.4.1 from 2010-06-29 (634
times).

'_geom_angle_publ_flag' value 'N' changed to 'n' according
to /home/saulius/struct/CIF-dictionaries/cif_core.dic dictionary
named 'cif_core.dic' version 2.4.1 from 2010-06-29 (612 times).

Automatic conversion script
Id: cif_fix_values 1715 2011-07-08 13:25:40Z adriana 
;
_cod_original_cell_volume 10934.0(6)
_cod_original_sg_symbol_H-M 'I 2'
_cod_database_code 2104067

loop_
_symmetry_equiv_pos_site_id
_symmetry_equiv_pos_as_xyz
1 +x,+y,+z
2 -x,+y,-z
101 +x+1/2,+y+1/2,+z+1/2
102 -x+1/2,+y+1/2,-z+1/2

loop_
_atom_site_type_symbol
_atom_site_label
_atom_site_fract_x
_atom_site_fract_y
_atom_site_fract_z
_atom_site_U_iso_or_equiv
_atom_site_thermal_displace_type
_atom_site_occupancy
O O1a1 0.43803(19) 1.094(13) 0.72619(4) 0.0253 Uiso 1.0
C C1a1 0.40873(17) 1.0985(4) 0.71264(3) 0.0253 Uiso 1.0
C C2a1 0.4145(2) 0.8670(5) 0.70412(3) 0.0253 Uiso 1.0
O O2a1 0.3749(2) 1.2522(7) 0.70904(9) 0.0253 Uiso 1.0
C C3a1 0.4121(2) 0.9045(5) 0.68639(3) 0.0253 Uiso 1.0
C C4a1 0.4078(2) 0.6687(5) 0.67776(3) 0.0253 Uiso 1.0
C C5a1 0.4076(2) 0.7037(5) 0.65998(3) 0.0253 Uiso 1.0
C C6a1 0.4046(2) 0.4658(5) 0.65155(3) 0.0253 Uiso 1.0
C C7a1 0.4056(2) 0.4967(5) 0.63375(3) 0.0253 Uiso 1.0
C C8a1 0.4049(2) 0.2570(4) 0.62552(3) 0.0253 Uiso 1.0
C C9a1 0.4066(2) 0.2907(4) 0.60777(3) 0.0253 Uiso 1.0
C C10a1 0.4071(2) 0.0518(4) 0.59946(3) 0.0253 Uiso 1.0
C C11a1 0.4105(2) 0.0877(4) 0.58173(3) 0.0253 Uiso 1.0
C C12a1 0.4082(2) -0.1495(4) 0.57327(3) 0.0253 Uiso 1.0
C C13a1 0.4085(2) -0.1110(4) 0.55554(3) 0.0253 Uiso 1.0
C C14a1 0.4091(2) -0.3477(4) 0.54700(3) 0.0253 Uiso 1.0
C C15a1 0.4117(2) -0.3081(4) 0.52932(3) 0.0253 Uiso 1.0
C C16a1 0.4103(2) -0.5440(5) 0.52077(4) 0.0253 Uiso 1.0
C C11 0.40865(16) 1.2011(5) 0.73966(4) 0.0253 Uiso 1.0
C C21 0.37943(13) 0.9974(5) 0.74782(3) 0.0253 Uiso 1.0
O O1b1 0.33880(14) 1.0842(6) 0.75980(5) 0.0253 Uiso 1.0
C C1b1 0.29195(13) 0.9509(4) 0.76291(5) 0.0253 Uiso 1.0
C C2b1 0.24564(15) 1.0884(6) 0.77154(3) 0.0253 Uiso 1.0
O O2b1 0.2871(5) 0.7470(6) 0.75919(13) 0.0253 Uiso 1.0
C C3b1 0.26163(19) 1.1074(5) 0.78886(3) 0.0253 Uiso 1.0
C C4b1 0.24573(19) 0.8799(5) 0.79741(3) 0.0253 Uiso 1.0
C C5b1 0.26398(19) 0.8944(5) 0.81463(3) 0.0253 Uiso 1.0
C C6b1 0.24652(19) 0.6696(5) 0.82333(3) 0.0253 Uiso 1.0
C C7b1 0.26394(19) 0.6820(5) 0.84064(3) 0.0253 Uiso 1.0
C C8b1 0.24660(19) 0.4542(5) 0.84902(3) 0.0253 Uiso 1.0
C C9b1 0.2645(3) 0.4586(5) 0.86604(3) 0.0253 Uiso 1.0
C C10b1 0.2547(3) 0.2756(5) 0.87500(3) 0.0253 Uiso 1.0
C C11b1 0.27168(19) 0.2835(5) 0.89208(3) 0.0253 Uiso 1.0
C C12b1 0.25324(19) 0.0593(5) 0.90070(3) 0.0253 Uiso 1.0
C C13b1 0.2661(2) 0.0861(5) 0.91821(3) 0.0253 Uiso 1.0
C C14b1 0.2499(2) -0.1361(5) 0.92737(3) 0.0253 Uiso 1.0
C C15b1 0.2629(2) -0.1009(5) 0.94481(3) 0.0253 Uiso 1.0
C C16b1 0.2468(2) -0.3203(5) 0.95427(3) 0.0253 Uiso 1.0
C C17b1 0.2580(2) -0.2779(5) 0.97170(3) 0.0253 Uiso 1.0
C C18b1 0.2458(2) -0.5015(5) 0.98105(5) 0.0253 Uiso 1.0
C C31 0.42543(14) 0.8420(5) 0.75521(4) 0.0253 Uiso 1.0
O O1c1 0.39865(18) 0.6746(7) 0.76614(4) 0.0253 Uiso 1.0
C C1c1 0.42754(13) 0.6362(6) 0.77953(3) 0.0253 Uiso 1.0
C C2c1 0.39554(14) 0.4628(6) 0.78978(4) 0.0253 Uiso 1.0
O O2c1 0.47120(19) 0.7407(8) 0.78339(8) 0.0253 Uiso 1.0
C C3c1 0.43476(14) 0.3870(6) 0.80344(4) 0.0253 Uiso 1.0
C C4c1 0.40043(15) 0.2386(6) 0.81523(3) 0.0253 Uiso 1.0
C C5c1 0.43749(14) 0.1909(6) 0.82987(3) 0.0253 Uiso 1.0
C C6c1 0.40064(14) 0.0752(6) 0.84268(3) 0.0253 Uiso 1.0
C C7c1 0.43923(14) -0.0030(6) 0.85642(4) 0.0253 Uiso 1.0
C C8c1 0.40231(14) -0.1221(6) 0.86909(4) 0.0253 Uiso 1.0
C C9c1 0.44088(14) -0.2038(6) 0.88274(4) 0.0253 Uiso 1.0
C C10c1 0.40363(14) -0.3201(6) 0.89544(3) 0.0253 Uiso 1.0
C C11c1 0.44184(14) -0.4005(6) 0.90921(3) 0.0253 Uiso 1.0
C C12c1 0.40440(14) -0.5150(6) 0.92196(3) 0.0253 Uiso 1.0
C C13c1 0.44246(14) -0.5940(6) 0.93581(3) 0.0253 Uiso 1.0
C C14c1 0.40541(14) -0.7105(6) 0.94858(3) 0.0253 Uiso 1.0
C C15c1 0.44370(14) -0.7781(6) 0.96262(4) 0.0253 Uiso 1.0
C C16c1 0.40715(17) -0.8981(6) 0.97527(4) 0.0253 Uiso 1.0
H H161a1 0.4450(4) -0.6412(9) 0.52400(15) 0.0507 Uiso 1.0
H H162a1 0.3732(4) -0.6301(10) 0.52345(15) 0.0507 Uiso 1.0
H H163a1 0.4117(6) -0.5158(10) 0.50917(8) 0.0507 Uiso 1.0
H H151a1 0.4490(4) -0.2233(10) 0.52662(15) 0.0507 Uiso 1.0
H H152a1 0.3772(4) -0.2108(10) 0.52592(15) 0.0507 Uiso 1.0
H H141a1 0.3726(4) -0.4378(10) 0.54959(15) 0.0507 Uiso 1.0
H H142a1 0.4443(4) -0.4409(10) 0.55040(15) 0.0507 Uiso 1.0
H H131a1 0.4442(4) -0.0180(10) 0.55256(15) 0.0507 Uiso 1.0
H H132a1 0.3723(4) -0.0213(10) 0.55240(15) 0.0507 Uiso 1.0
H H121a1 0.3714(4) -0.2350(10) 0.57630(15) 0.0507 Uiso 1.0
H H122a1 0.4432(4) -0.2460(10) 0.57635(15) 0.0507 Uiso 1.0
H H111a1 0.4482(3) 0.1694(10) 0.57909(15) 0.0507 Uiso 1.0
H H112a1 0.3765(4) 0.1872(9) 0.57820(15) 0.0507 Uiso 1.0
H H101a1 0.3702(4) -0.0364(10) 0.60207(15) 0.0507 Uiso 1.0
H H102a1 0.4420(4) -0.0414(10) 0.60307(15) 0.0507 Uiso 1.0
H H91a1 0.4428(4) 0.3809(10) 0.60488(15) 0.0507 Uiso 1.0
H H92a1 0.3710(4) 0.3815(10) 0.60438(15) 0.0507 Uiso 1.0
H H81a1 0.3682(4) 0.1700(10) 0.62841(15) 0.0507 Uiso 1.0
H H82a1 0.4400(4) 0.1630(10) 0.62892(15) 0.0507 Uiso 1.0
H H71a1 0.4420(4) 0.5847(10) 0.63070(15) 0.0507 Uiso 1.0
H H72a1 0.3702(4) 0.5892(10) 0.63040(15) 0.0507 Uiso 1.0
H H61a1 0.3674(4) 0.3831(10) 0.65456(15) 0.0507 Uiso 1.0
H H62a1 0.4391(4) 0.3672(9) 0.65481(15) 0.0507 Uiso 1.0
H H51a1 0.4443(4) 0.7882(10) 0.65679(15) 0.0507 Uiso 1.0
H H52a1 0.3726(4) 0.8009(10) 0.65691(15) 0.0507 Uiso 1.0
H H41a1 0.3708(4) 0.5865(10) 0.68096(15) 0.0507 Uiso 1.0
H H42a1 0.4424(4) 0.5685(9) 0.68077(15) 0.0507 Uiso 1.0
H H31a1 0.3769(4) 1.0032(9) 0.68375(15) 0.0507 Uiso 1.0
H H32a1 0.4485(4) 0.9889(10) 0.68299(15) 0.0507 Uiso 1.0
H H21a1 0.4529(3) 0.7920(10) 0.70703(15) 0.0507 Uiso 1.0
H H22a1 0.3815(4) 0.7605(9) 0.70735(15) 0.0507 Uiso 1.0
H H111 0.4381(4) 1.2782(10) 0.74675(12) 0.0507 Uiso 1.0
H H121 0.3787(4) 1.3189(9) 0.73606(15) 0.0507 Uiso 1.0
H H181b1 0.2036(3) -0.5481(10) 0.97972(16) 0.0507 Uiso 1.0
H H182b1 0.2718(4) -0.6318(9) 0.97721(14) 0.0507 Uiso 1.0
H H183b1 0.2541(6) -0.4716(10) 0.99243(8) 0.0507 Uiso 1.0
H H171b1 0.2314(4) -0.1491(9) 0.97550(14) 0.0507 Uiso 1.0
H H172b1 0.2999(3) -0.2295(10) 0.97335(16) 0.0507 Uiso 1.0
H H161b1 0.2713(4) -0.4568(9) 0.95070(14) 0.0507 Uiso 1.0
H H162b1 0.2042(3) -0.3583(10) 0.95262(16) 0.0507 Uiso 1.0
H H151b1 0.2395(5) 0.0366(9) 0.94877(14) 0.0507 Uiso 1.0
H H152b1 0.3058(3) -0.0669(10) 0.94625(16) 0.0507 Uiso 1.0
H H141b1 0.2071(3) -0.1706(10) 0.92590(16) 0.0507 Uiso 1.0
H H142b1 0.2736(5) -0.2722(9) 0.92337(14) 0.0507 Uiso 1.0
H H131b1 0.3090(3) 0.1191(10) 0.91971(16) 0.0507 Uiso 1.0
H H132b1 0.2428(5) 0.2221(9) 0.92240(14) 0.0507 Uiso 1.0
H H121b1 0.2102(3) 0.0316(10) 0.89904(16) 0.0507 Uiso 1.0
H H122b1 0.2759(5) -0.0781(9) 0.89646(14) 0.0507 Uiso 1.0
H H111b1 0.2521(5) 0.4225(9) 0.89710(13) 0.0507 Uiso 1.0
H H112b1 0.3154(3) 0.3021(10) 0.89294(16) 0.0507 Uiso 1.0
H H101b1 0.2292(5) 0.1441(9) 0.87107(13) 0.0507 Uiso 1.0
H H91b1 0.2904(5) 0.5891(9) 0.86997(13) 0.0507 Uiso 1.0
H H81b1 0.2663(5) 0.3175(9) 0.84377(13) 0.0507 Uiso 1.0
H H82b1 0.2030(3) 0.4335(10) 0.84832(16) 0.0507 Uiso 1.0
H H71b1 0.2434(5) 0.8183(9) 0.84570(13) 0.0507 Uiso 1.0
H H72b1 0.3075(3) 0.7050(10) 0.84153(16) 0.0507 Uiso 1.0
H H61b1 0.2665(5) 0.5316(9) 0.81832(13) 0.0507 Uiso 1.0
H H62b1 0.2029(3) 0.6482(10) 0.82248(16) 0.0507 Uiso 1.0
H H51b1 0.2441(5) 1.0330(9) 0.81959(13) 0.0507 Uiso 1.0
H H52b1 0.3076(3) 0.9155(10) 0.81531(16) 0.0507 Uiso 1.0
H H41b1 0.2022(3) 0.8545(10) 0.79668(16) 0.0507 Uiso 1.0
H H42b1 0.2665(5) 0.7442(9) 0.79232(13) 0.0507 Uiso 1.0
H H31b1 0.3048(3) 1.1372(10) 0.78991(16) 0.0507 Uiso 1.0
H H32b1 0.2394(5) 1.2423(9) 0.79358(13) 0.0507 Uiso 1.0
H H21b1 0.2426(6) 1.2507(9) 0.76695(14) 0.0507 Uiso 1.0
H H22b1 0.2068(3) 1.0064(10) 0.77044(16) 0.0507 Uiso 1.0
H H211 0.3568(5) 0.9032(10) 0.73988(11) 0.0507 Uiso 1.0
H H161c1 0.3774(4) -0.7843(9) 0.97944(14) 0.0507 Uiso 1.0
H H162c1 0.3866(5) -1.0388(9) 0.97073(14) 0.0507 Uiso 1.0
H H163c1 0.4336(4) -0.9504(10) 0.98404(10) 0.0507 Uiso 1.0
H H151c1 0.4623(5) -0.6328(9) 0.96715(14) 0.0507 Uiso 1.0
H H152c1 0.4753(4) -0.8892(9) 0.95914(14) 0.0507 Uiso 1.0
H H141c1 0.3863(5) -0.8561(9) 0.94425(14) 0.0507 Uiso 1.0
H H142c1 0.3742(4) -0.5977(9) 0.95213(15) 0.0507 Uiso 1.0
H H131c1 0.4630(5) -0.4531(9) 0.94036(14) 0.0507 Uiso 1.0
H H132c1 0.4726(4) -0.7095(9) 0.93201(14) 0.0507 Uiso 1.0
H H121c1 0.3837(5) -0.6556(9) 0.91744(14) 0.0507 Uiso 1.0
H H122c1 0.3746(4) -0.3983(9) 0.92574(14) 0.0507 Uiso 1.0
H H111c1 0.4629(5) -0.2607(9) 0.91369(14) 0.0507 Uiso 1.0
H H112c1 0.4714(4) -0.5178(9) 0.90535(14) 0.0507 Uiso 1.0
H H101c1 0.3830(5) -0.4604(9) 0.89085(14) 0.0507 Uiso 1.0
H H102c1 0.3737(4) -0.2042(9) 0.89928(14) 0.0507 Uiso 1.0
H H91c1 0.4619(5) -0.0645(9) 0.88730(14) 0.0507 Uiso 1.0
H H92c1 0.4704(4) -0.3205(9) 0.87880(14) 0.0507 Uiso 1.0
H H81c1 0.3816(5) -0.2621(9) 0.86448(14) 0.0507 Uiso 1.0
H H82c1 0.3724(4) -0.0072(9) 0.87307(14) 0.0507 Uiso 1.0
H H71c1 0.4592(5) 0.1386(9) 0.86102(14) 0.0507 Uiso 1.0
H H72c1 0.4697(4) -0.1166(9) 0.85257(14) 0.0507 Uiso 1.0
H H61c1 0.3798(5) -0.0655(9) 0.83822(14) 0.0507 Uiso 1.0
H H62c1 0.3709(4) 0.1914(9) 0.84655(14) 0.0507 Uiso 1.0
H H51c1 0.4537(5) 0.3436(9) 0.83391(14) 0.0507 Uiso 1.0
H H52c1 0.4708(4) 0.0835(9) 0.82705(15) 0.0507 Uiso 1.0
H H41c1 0.3894(6) 0.0847(9) 0.81024(13) 0.0507 Uiso 1.0
H H42c1 0.3639(4) 0.3252(10) 0.81828(15) 0.0507 Uiso 1.0
H H31c1 0.4684(4) 0.2918(10) 0.79927(14) 0.0507 Uiso 1.0
H H32c1 0.4505(5) 0.5312(9) 0.80880(13) 0.0507 Uiso 1.0
H H21c1 0.3591(4) 0.5388(10) 0.79395(14) 0.0507 Uiso 1.0
H H22c1 0.3844(6) 0.3212(9) 0.78339(12) 0.0507 Uiso 1.0
H H311 0.4544(4) 0.9429(9) 0.76101(13) 0.0507 Uiso 1.0
H H321 0.4465(5) 0.7526(10) 0.74678(10) 0.0507 Uiso 1.0
O O1a2 0.3994(2) 0.5608(6) 0.27159(4) 0.0253 Uiso 1.0
C C1a2 0.43187(18) 0.6145(4) 0.28411(4) 0.0253 Uiso 1.0
C C2a2 0.44557(18) 0.3965(5) 0.29350(3) 0.0253 Uiso 1.0
O O2a2 0.4563(3) 0.8009(6) 0.28579(10) 0.0253 Uiso 1.0
C C3a2 0.41717(17) 0.4101(5) 0.30967(3) 0.0253 Uiso 1.0
C C4a2 0.43661(18) 0.2015(5) 0.31977(3) 0.0253 Uiso 1.0
C C5a2 0.41422(18) 0.2244(5) 0.33658(3) 0.0253 Uiso 1.0
C C6a2 0.43544(18) 0.0157(5) 0.34643(3) 0.0253 Uiso 1.0
C C7a2 0.41166(18) 0.0266(5) 0.36314(3) 0.0253 Uiso 1.0
C C8a2 0.43314(18) -0.1862(5) 0.37256(3) 0.0253 Uiso 1.0
C C9a2 0.40857(17) -0.1818(5) 0.38919(3) 0.0253 Uiso 1.0
C C10a2 0.43208(17) -0.3889(5) 0.39881(3) 0.0253 Uiso 1.0
C C11a2 0.40843(17) -0.3784(5) 0.41553(3) 0.0253 Uiso 1.0
C C12a2 0.43175(17) -0.5830(5) 0.42539(3) 0.0253 Uiso 1.0
C C13a2 0.40746(18) -0.5685(5) 0.44204(3) 0.0253 Uiso 1.0
C C14a2 0.42765(18) -0.7793(5) 0.45181(3) 0.0253 Uiso 1.0
C C15a2 0.40332(18) -0.7624(5) 0.46842(3) 0.0253 Uiso 1.0
C C16a2 0.42653(19) -0.9651(5) 0.47842(5) 0.0253 Uiso 1.0
C C12 0.40122(19) 0.7290(5) 0.25861(3) 0.0253 Uiso 1.0
C C22 0.37703(13) 0.6186(5) 0.24391(4) 0.0253 Uiso 1.0
O O1b2 0.31484(13) 0.6816(6) 0.24248(6) 0.0253 Uiso 1.0
C C1b2 0.28176(13) 0.5558(4) 0.23264(5) 0.0253 Uiso 1.0
C C2b2 0.22676(15) 0.6873(6) 0.22828(3) 0.0253 Uiso 1.0
O O2b2 0.2929(3) 0.3583(6) 0.22847(10) 0.0253 Uiso 1.0
C C3b2 0.2205(2) 0.6948(5) 0.21051(3) 0.0253 Uiso 1.0
C C4b2 0.2353(2) 0.4542(5) 0.20357(3) 0.0253 Uiso 1.0
C C5b2 0.2318(2) 0.4636(5) 0.18572(3) 0.0253 Uiso 1.0
C C6b2 0.2454(2) 0.2228(5) 0.17857(3) 0.0253 Uiso 1.0
C C7b2 0.2412(2) 0.2333(5) 0.16070(3) 0.0253 Uiso 1.0
C C8b2 0.2506(2) -0.0109(5) 0.15358(3) 0.0253 Uiso 1.0
C C9b2 0.2449(7) -0.0034(5) 0.13599(3) 0.0253 Uiso 1.0
C C10b2 0.2438(6) -0.1807(5) 0.12619(3) 0.0253 Uiso 1.0
C C11b2 0.2342(2) -0.1695(5) 0.10873(3) 0.0253 Uiso 1.0
C C12b2 0.2467(2) -0.4058(5) 0.10081(3) 0.0253 Uiso 1.0
C C13b2 0.2475(2) -0.3719(5) 0.08304(3) 0.0253 Uiso 1.0
C C14b2 0.2487(2) -0.6070(5) 0.07431(3) 0.0253 Uiso 1.0
C C15b2 0.2490(2) -0.5639(5) 0.05662(3) 0.0253 Uiso 1.0
C C16b2 0.2547(2) -0.7953(5) 0.04758(3) 0.0253 Uiso 1.0
C C17b2 0.2543(2) -0.7484(5) 0.02997(3) 0.0253 Uiso 1.0
C C18b2 0.2589(2) -0.9796(5) 0.02094(5) 0.0253 Uiso 1.0
C C32 0.39709(18) 0.3657(5) 0.24286(4) 0.0253 Uiso 1.0
O O1c2 0.37374(16) 0.2559(7) 0.22859(4) 0.0253 Uiso 1.0
C C1c2 0.40950(12) 0.1189(6) 0.22020(3) 0.0253 Uiso 1.0
C C2c2 0.37818(14) 0.0276(6) 0.20584(4) 0.0253 Uiso 1.0
O O2c2 0.45733(17) 0.0555(9) 0.22449(8) 0.0253 Uiso 1.0
C C3c2 0.41874(14) -0.1183(6) 0.19540(4) 0.0253 Uiso 1.0
C C4c2 0.38542(14) -0.1957(6) 0.18067(4) 0.0253 Uiso 1.0
C C5c2 0.42471(14) -0.3294(6) 0.16922(3) 0.0253 Uiso 1.0
C C6c2 0.39105(15) -0.3820(6) 0.15407(3) 0.0253 Uiso 1.0
C C7c2 0.42692(15) -0.5372(6) 0.14300(4) 0.0253 Uiso 1.0
C C8c2 0.39196(15) -0.5922(6) 0.12811(4) 0.0253 Uiso 1.0
C C9c2 0.42715(15) -0.7499(6) 0.11704(4) 0.0253 Uiso 1.0
C C10c2 0.39219(15) -0.8002(6) 0.10207(3) 0.0253 Uiso 1.0
C C11c2 0.42770(15) -0.9510(6) 0.09065(3) 0.0253 Uiso 1.0
C C12c2 0.39270(15) -0.9991(6) 0.07564(3) 0.0253 Uiso 1.0
C C13c2 0.42828(15) -1.1494(6) 0.06420(3) 0.0253 Uiso 1.0
C C14c2 0.39395(15) -1.1974(6) 0.04909(3) 0.0253 Uiso 1.0
C C15c2 0.43066(15) -1.3453(6) 0.03780(4) 0.0253 Uiso 1.0
C C16c2 0.39658(18) -1.3965(7) 0.02276(4) 0.0253 Uiso 1.0
H H161a2 0.4157(6) -1.1191(9) 0.47343(13) 0.0507 Uiso 1.0
H H162a2 0.4703(3) -0.9535(10) 0.47931(16) 0.0507 Uiso 1.0
H H163a2 0.4088(5) -0.9562(10) 0.48915(9) 0.0507 Uiso 1.0
H H151a2 0.3593(3) -0.7699(10) 0.46806(16) 0.0507 Uiso 1.0
H H152a2 0.4157(6) -0.6090(9) 0.47325(13) 0.0507 Uiso 1.0
H H141a2 0.4717(3) -0.7819(10) 0.45229(16) 0.0507 Uiso 1.0
H H142a2 0.4132(5) -0.9287(9) 0.44684(13) 0.0507 Uiso 1.0
H H131a2 0.3635(3) -0.5663(10) 0.44160(16) 0.0507 Uiso 1.0
H H132a2 0.4217(5) -0.4195(9) 0.44711(13) 0.0507 Uiso 1.0
H H121a2 0.4757(3) -0.5755(10) 0.42579(16) 0.0507 Uiso 1.0
H H122a2 0.4194(6) -0.7358(9) 0.42049(13) 0.0507 Uiso 1.0
H H111a2 0.3645(3) -0.3864(10) 0.41521(16) 0.0507 Uiso 1.0
H H112a2 0.4208(6) -0.2260(9) 0.42050(13) 0.0507 Uiso 1.0
H H101a2 0.4761(3) -0.3822(10) 0.39910(16) 0.0507 Uiso 1.0
H H102a2 0.4193(6) -0.5406(9) 0.39381(13) 0.0507 Uiso 1.0
H H91a2 0.3647(3) -0.1919(10) 0.38866(16) 0.0507 Uiso 1.0
H H92a2 0.4202(6) -0.0302(9) 0.39439(13) 0.0507 Uiso 1.0
H H81a2 0.4771(3) -0.1838(10) 0.37308(16) 0.0507 Uiso 1.0
H H82a2 0.4199(5) -0.3346(9) 0.36723(13) 0.0507 Uiso 1.0
H H71a2 0.3676(3) 0.0265(10) 0.36283(16) 0.0507 Uiso 1.0
H H72a2 0.4257(5) 0.1750(9) 0.36831(13) 0.0507 Uiso 1.0
H H61a2 0.4795(3) 0.0171(10) 0.34684(16) 0.0507 Uiso 1.0
H H62a2 0.4219(5) -0.1345(9) 0.34140(13) 0.0507 Uiso 1.0
H H51a2 0.3702(3) 0.2276(10) 0.33650(16) 0.0507 Uiso 1.0
H H52a2 0.4294(5) 0.3746(9) 0.34128(14) 0.0507 Uiso 1.0
H H41a2 0.4806(3) 0.1941(10) 0.31992(16) 0.0507 Uiso 1.0
H H42a2 0.4208(5) 0.0523(9) 0.31506(13) 0.0507 Uiso 1.0
H H31a2 0.4292(6) 0.5612(9) 0.31487(13) 0.0507 Uiso 1.0
H H32a2 0.3734(3) 0.4072(10) 0.30840(16) 0.0507 Uiso 1.0
H H21a2 0.4302(5) 0.2549(9) 0.28777(13) 0.0507 Uiso 1.0
H H22a2 0.4892(3) 0.3820(10) 0.29471(16) 0.0507 Uiso 1.0
H H112 0.3770(4) 0.8704(9) 0.26139(15) 0.0507 Uiso 1.0
H H122 0.4428(3) 0.7794(10) 0.25681(16) 0.0507 Uiso 1.0
H H181b2 0.2965(4) -1.0612(10) 0.02376(15) 0.0507 Uiso 1.0
H H182b2 0.2248(4) -1.0834(9) 0.02368(15) 0.0507 Uiso 1.0
H H183b2 0.2582(6) -0.9461(10) 0.00941(8) 0.0507 Uiso 1.0
H H171b2 0.2886(4) -0.6455(9) 0.02719(15) 0.0507 Uiso 1.0
H H172b2 0.2169(4) -0.6664(10) 0.02697(15) 0.0507 Uiso 1.0
H H161b2 0.2209(4) -0.9011(9) 0.05024(15) 0.0507 Uiso 1.0
H H162b2 0.2924(3) -0.8750(10) 0.05053(15) 0.0507 Uiso 1.0
H H151b2 0.2828(4) -0.4588(9) 0.05391(15) 0.0507 Uiso 1.0
H H152b2 0.2114(4) -0.4843(10) 0.05348(15) 0.0507 Uiso 1.0
H H141b2 0.2848(4) -0.6967(10) 0.07738(15) 0.0507 Uiso 1.0
H H142b2 0.2130(4) -0.7010(10) 0.07716(15) 0.0507 Uiso 1.0
H H131b2 0.2116(4) -0.2819(10) 0.07978(15) 0.0507 Uiso 1.0
H H132b2 0.2833(4) -0.2789(10) 0.08012(15) 0.0507 Uiso 1.0
H H121b2 0.2858(3) -0.4671(10) 0.10444(15) 0.0507 Uiso 1.0
H H122b2 0.2152(4) -0.5214(9) 0.10368(15) 0.0507 Uiso 1.0
H H111b2 0.2610(4) -0.0469(9) 0.10422(14) 0.0507 Uiso 1.0
H H112b2 0.1925(3) -0.1232(10) 0.10659(16) 0.0507 Uiso 1.0
H H101b2 0.2494(19) -0.3417(9) 0.13080(13) 0.0507 Uiso 1.0
H H91b2 0.240(2) 0.1572(9) 0.13123(12) 0.0507 Uiso 1.0
H H81b2 0.2206(4) -0.1221(9) 0.15790(14) 0.0507 Uiso 1.0
H H82b2 0.2909(3) -0.0684(10) 0.15643(15) 0.0507 Uiso 1.0
H H71b2 0.2719(4) 0.3436(9) 0.15661(14) 0.0507 Uiso 1.0
H H72b2 0.2014(3) 0.2931(10) 0.15759(15) 0.0507 Uiso 1.0
H H61b2 0.2167(4) 0.1039(9) 0.18264(14) 0.0507 Uiso 1.0
H H62b2 0.2862(3) 0.1745(10) 0.18169(15) 0.0507 Uiso 1.0
H H51b2 0.2610(4) 0.5817(9) 0.18180(14) 0.0507 Uiso 1.0
H H52b2 0.1913(3) 0.5135(10) 0.18250(15) 0.0507 Uiso 1.0
H H41b2 0.2760(3) 0.4081(10) 0.20686(15) 0.0507 Uiso 1.0
H H42b2 0.2065(4) 0.3346(9) 0.20758(14) 0.0507 Uiso 1.0
H H31b2 0.1791(3) 0.7380(10) 0.20771(15) 0.0507 Uiso 1.0
H H32b2 0.2479(4) 0.8165(9) 0.20619(14) 0.0507 Uiso 1.0
H H21b2 0.2290(6) 0.8522(8) 0.23246(14) 0.0507 Uiso 1.0
H H22b2 0.1919(4) 0.6051(10) 0.23289(14) 0.0507 Uiso 1.0
H H212 0.3969(5) 0.7014(10) 0.23502(10) 0.0507 Uiso 1.0
H H161c2 0.3589(3) -1.4788(10) 0.02535(15) 0.0507 Uiso 1.0
H H162c2 0.3878(6) -1.2450(9) 0.01718(13) 0.0507 Uiso 1.0
H H163c2 0.4208(4) -1.5004(9) 0.01579(11) 0.0507 Uiso 1.0
H H151c2 0.4413(6) -1.4986(9) 0.04293(13) 0.0507 Uiso 1.0
H H152c2 0.4675(4) -1.2576(10) 0.03508(15) 0.0507 Uiso 1.0
H H141c2 0.3837(6) -1.0439(9) 0.04392(13) 0.0507 Uiso 1.0
H H142c2 0.3569(4) -1.2848(10) 0.05163(15) 0.0507 Uiso 1.0
H H131c2 0.4382(6) -1.3036(9) 0.06933(13) 0.0507 Uiso 1.0
H H132c2 0.4655(4) -1.0644(10) 0.06155(15) 0.0507 Uiso 1.0
H H121c2 0.3825(6) -0.8454(9) 0.07050(13) 0.0507 Uiso 1.0
H H122c2 0.3556(4) -1.0848(10) 0.07838(15) 0.0507 Uiso 1.0
H H111c2 0.4377(6) -1.1048(9) 0.09579(13) 0.0507 Uiso 1.0
H H112c2 0.4649(4) -0.8661(10) 0.08793(15) 0.0507 Uiso 1.0
H H101c2 0.3817(6) -0.6471(9) 0.09690(13) 0.0507 Uiso 1.0
H H102c2 0.3553(4) -0.8862(10) 0.10490(15) 0.0507 Uiso 1.0
H H91c2 0.4362(6) -0.9026(9) 0.12244(13) 0.0507 Uiso 1.0
H H92c2 0.4648(3) -0.6690(10) 0.11424(15) 0.0507 Uiso 1.0
H H81c2 0.3822(6) -0.4407(9) 0.12263(13) 0.0507 Uiso 1.0
H H82c2 0.3546(4) -0.6747(10) 0.13101(15) 0.0507 Uiso 1.0
H H71c2 0.4372(6) -0.6885(9) 0.14843(13) 0.0507 Uiso 1.0
H H72c2 0.4639(4) -0.4525(10) 0.14009(15) 0.0507 Uiso 1.0
H H61c2 0.3817(6) -0.2295(9) 0.14865(13) 0.0507 Uiso 1.0
H H62c2 0.3535(3) -0.4646(10) 0.15669(15) 0.0507 Uiso 1.0
H H51c2 0.4377(6) -0.4813(9) 0.17415(13) 0.0507 Uiso 1.0
H H52c2 0.4600(4) -0.2310(9) 0.16674(15) 0.0507 Uiso 1.0
H H41c2 0.3692(5) -0.0524(9) 0.17530(13) 0.0507 Uiso 1.0
H H42c2 0.3521(4) -0.3005(9) 0.18384(15) 0.0507 Uiso 1.0
H H31c2 0.4536(4) -0.0206(10) 0.19235(15) 0.0507 Uiso 1.0
H H32c2 0.4325(5) -0.2611(9) 0.20130(12) 0.0507 Uiso 1.0
H H21c2 0.3442(4) -0.0724(9) 0.20922(15) 0.0507 Uiso 1.0
H H22c2 0.3629(5) 0.1654(9) 0.19969(12) 0.0507 Uiso 1.0
H H312 0.3828(5) 0.2765(10) 0.25225(10) 0.0507 Uiso 1.0
H H322 0.4411(3) 0.3605(10) 0.24262(16) 0.0507 Uiso 1.0

loop_
_atom_type_symbol
_atom_type_scat_dispersion_real
_atom_type_scat_dispersion_imag
_atom_type_scat_source
O 0.000 0.000 International_Tables_Vol_C
C 0.000 0.000 International_Tables_Vol_C
H 0.000 0.000 International_Tables_Vol_C

loop_
_geom_angle_atom_site_label_1
_geom_angle_atom_site_label_2
_geom_angle_atom_site_label_3
_geom_angle_site_symmetry_1
_geom_angle_site_symmetry_3
_geom_angle
_geom_angle_publ_flag
C1a1 O1a1 C11 1_555 1_555 117.(2) n
O1a1 C1a1 C2a1 1_555 1_555 111.(3) n
O1a1 C1a1 O2a1 1_555 1_555 124.(3) n
C2a1 C1a1 O2a1 1_555 1_555 124.4(4) n
C1a1 C2a1 C3a1 1_555 1_555 110.7(2) n
C1a1 C2a1 H21a1 1_555 1_555 109.1(6) n
C1a1 C2a1 H22a1 1_555 1_555 109.0(6) n
C3a1 C2a1 H21a1 1_555 1_555 109.4(8) n
C3a1 C2a1 H22a1 1_555 1_555 109.4(8) n
H21a1 C2a1 H22a1 1_555 1_555 109.2(7) n
C2a1 C3a1 C4a1 1_555 1_555 110.9(2) n
C2a1 C3a1 H31a1 1_555 1_555 109.0(8) n
C2a1 C3a1 H32a1 1_555 1_555 109.0(8) n
C4a1 C3a1 H31a1 1_555 1_555 109.3(6) n
C4a1 C3a1 H32a1 1_555 1_555 109.2(6) n
H31a1 C3a1 H32a1 1_555 1_555 109.3(7) n
C3a1 C4a1 C5a1 1_555 1_555 111.3(2) n
C3a1 C4a1 H41a1 1_555 1_555 109.1(6) n
C3a1 C4a1 H42a1 1_555 1_555 108.9(6) n
C5a1 C4a1 H41a1 1_555 1_555 109.3(8) n
C5a1 C4a1 H42a1 1_555 1_555 109.1(8) n
H41a1 C4a1 H42a1 1_555 1_555 109.1(7) n
C4a1 C5a1 C6a1 1_555 1_555 110.6(2) n
C4a1 C5a1 H51a1 1_555 1_555 109.3(8) n
C4a1 C5a1 H52a1 1_555 1_555 109.3(8) n
C6a1 C5a1 H51a1 1_555 1_555 109.2(6) n
C6a1 C5a1 H52a1 1_555 1_555 109.2(6) n
H51a1 C5a1 H52a1 1_555 1_555 109.2(7) n
C5a1 C6a1 C7a1 1_555 1_555 111.4(2) n
C5a1 C6a1 H61a1 1_555 1_555 109.1(6) n
C5a1 C6a1 H62a1 1_555 1_555 109.1(6) n
C7a1 C6a1 H61a1 1_555 1_555 108.9(8) n
C7a1 C6a1 H62a1 1_555 1_555 109.0(8) n
H61a1 C6a1 H62a1 1_555 1_555 109.2(7) n
C6a1 C7a1 C8a1 1_555 1_555 110.7(2) n
C6a1 C7a1 H71a1 1_555 1_555 109.3(8) n
C6a1 C7a1 H72a1 1_555 1_555 109.2(8) n
C8a1 C7a1 H71a1 1_555 1_555 109.3(6) n
C8a1 C7a1 H72a1 1_555 1_555 109.1(6) n
H71a1 C7a1 H72a1 1_555 1_555 109.2(7) n
C7a1 C8a1 C9a1 1_555 1_555 110.1(2) n
C7a1 C8a1 H81a1 1_555 1_555 109.3(6) n
C7a1 C8a1 H82a1 1_555 1_555 109.4(6) n
C9a1 C8a1 H81a1 1_555 1_555 109.2(8) n
C9a1 C8a1 H82a1 1_555 1_555 109.3(8) n
H81a1 C8a1 H82a1 1_555 1_555 109.4(7) n
C8a1 C9a1 C10a1 1_555 1_555 110.44(19) n
C8a1 C9a1 H91a1 1_555 1_555 109.3(8) n
C8a1 C9a1 H92a1 1_555 1_555 109.1(8) n
C10a1 C9a1 H91a1 1_555 1_555 109.3(6) n
C10a1 C9a1 H92a1 1_555 1_555 109.2(6) n
H91a1 C9a1 H92a1 1_555 1_555 109.4(7) n
C9a1 C10a1 C11a1 1_555 1_555 109.96(19) n
C9a1 C10a1 H101a1 1_555 1_555 109.3(6) n
C9a1 C10a1 H102a1 1_555 1_555 109.4(6) n
C11a1 C10a1 H101a1 1_555 1_555 109.4(8) n
C11a1 C10a1 H102a1 1_555 1_555 109.4(8) n
H101a1 C10a1 H102a1 1_555 1_555 109.4(7) n
C10a1 C11a1 C12a1 1_555 1_555 110.43(19) n
C10a1 C11a1 H111a1 1_555 1_555 109.3(8) n
C10a1 C11a1 H112a1 1_555 1_555 109.3(8) n
C12a1 C11a1 H111a1 1_555 1_555 109.2(6) n
C12a1 C11a1 H112a1 1_555 1_555 109.2(6) n
H111a1 C11a1 H112a1 1_555 1_555 109.4(7) n
C11a1 C12a1 C13a1 1_555 1_555 110.02(19) n
C11a1 C12a1 H121a1 1_555 1_555 109.3(6) n
C11a1 C12a1 H122a1 1_555 1_555 109.3(6) n
C13a1 C12a1 H121a1 1_555 1_555 109.3(8) n
C13a1 C12a1 H122a1 1_555 1_555 109.4(8) n
H121a1 C12a1 H122a1 1_555 1_555 109.4(7) n
C12a1 C13a1 C14a1 1_555 1_555 110.30(19) n
C12a1 C13a1 H131a1 1_555 1_555 109.4(8) n
C12a1 C13a1 H132a1 1_555 1_555 109.3(8) n
C14a1 C13a1 H131a1 1_555 1_555 109.3(6) n
C14a1 C13a1 H132a1 1_555 1_555 109.1(6) n
H131a1 C13a1 H132a1 1_555 1_555 109.3(7) n
C13a1 C14a1 C15a1 1_555 1_555 110.06(19) n
C13a1 C14a1 H141a1 1_555 1_555 109.5(6) n
C13a1 C14a1 H142a1 1_555 1_555 109.6(6) n
C15a1 C14a1 H141a1 1_555 1_555 109.1(8) n
C15a1 C14a1 H142a1 1_555 1_555 109.2(8) n
H141a1 C14a1 H142a1 1_555 1_555 109.4(7) n
C14a1 C15a1 C16a1 1_555 1_555 110.1(2) n
C14a1 C15a1 H151a1 1_555 1_555 109.5(8) n
C14a1 C15a1 H152a1 1_555 1_555 109.5(8) n
C16a1 C15a1 H151a1 1_555 1_555 109.1(6) n
C16a1 C15a1 H152a1 1_555 1_555 109.2(6) n
H151a1 C15a1 H152a1 1_555 1_555 109.4(7) n
C15a1 C16a1 H161a1 1_555 1_555 109.5(6) n
C15a1 C16a1 H162a1 1_555 1_555 109.5(6) n
C15a1 C16a1 H163a1 1_555 1_555 109.4(4) n
H161a1 C16a1 H162a1 1_555 1_555 109.5(7) n
H161a1 C16a1 H163a1 1_555 1_555 109.4(10) n
H162a1 C16a1 H163a1 1_555 1_555 109.4(11) n
O1a1 C11 C21 1_555 1_555 105.(3) n
O1a1 C11 H111 1_555 1_555 110.3(11) n
O1a1 C11 H121 1_555 1_555 110.3(18) n
C21 C11 H111 1_555 1_555 110.6(5) n
C21 C11 H121 1_555 1_555 110.5(6) n
H111 C11 H121 1_555 1_555 110.4(7) n
C11 C21 O1b1 1_555 1_555 110.2(2) n
C11 C21 C31 1_555 1_555 109.6(3) n
C11 C21 H211 1_555 1_555 108.9(5) n
O1b1 C21 C31 1_555 1_555 110.1(2) n
O1b1 C21 H211 1_555 1_555 109.0(6) n
C31 C21 H211 1_555 1_555 109.0(5) n
C21 O1b1 C1b1 1_555 1_555 117.1(3) n
O1b1 C1b1 C2b1 1_555 1_555 111.4(3) n
O1b1 C1b1 O2b1 1_555 1_555 124.3(6) n
C2b1 C1b1 O2b1 1_555 1_555 124.2(6) n
C1b1 C2b1 C3b1 1_555 1_555 110.2(3) n
C1b1 C2b1 H21b1 1_555 1_555 109.4(8) n
C1b1 C2b1 H22b1 1_555 1_555 109.4(6) n
C3b1 C2b1 H21b1 1_555 1_555 109.2(7) n
C3b1 C2b1 H22b1 1_555 1_555 109.3(8) n
H21b1 C2b1 H22b1 1_555 1_555 109.2(9) n
C2b1 C3b1 C4b1 1_555 1_555 110.4(3) n
C2b1 C3b1 H31b1 1_555 1_555 109.3(8) n
C2b1 C3b1 H32b1 1_555 1_555 108.9(7) n
C4b1 C3b1 H31b1 1_555 1_555 109.5(6) n
C4b1 C3b1 H32b1 1_555 1_555 109.4(6) n
H31b1 C3b1 H32b1 1_555 1_555 109.3(8) n
C3b1 C4b1 C5b1 1_555 1_555 110.5(3) n
C3b1 C4b1 H41b1 1_555 1_555 109.1(6) n
C3b1 C4b1 H42b1 1_555 1_555 109.2(6) n
C5b1 C4b1 H41b1 1_555 1_555 109.4(8) n
C5b1 C4b1 H42b1 1_555 1_555 109.4(7) n
H41b1 C4b1 H42b1 1_555 1_555 109.2(8) n
C4b1 C5b1 C6b1 1_555 1_555 110.6(3) n
C4b1 C5b1 H51b1 1_555 1_555 109.1(7) n
C4b1 C5b1 H52b1 1_555 1_555 109.1(8) n
C6b1 C5b1 H51b1 1_555 1_555 109.3(6) n
C6b1 C5b1 H52b1 1_555 1_555 109.4(6) n
H51b1 C5b1 H52b1 1_555 1_555 109.3(8) n
C5b1 C6b1 C7b1 1_555 1_555 111.3(3) n
C5b1 C6b1 H61b1 1_555 1_555 108.9(6) n
C5b1 C6b1 H62b1 1_555 1_555 109.0(6) n
C7b1 C6b1 H61b1 1_555 1_555 109.3(7) n
C7b1 C6b1 H62b1 1_555 1_555 109.2(8) n
H61b1 C6b1 H62b1 1_555 1_555 109.1(8) n
C6b1 C7b1 C8b1 1_555 1_555 110.3(3) n
C6b1 C7b1 H71b1 1_555 1_555 109.3(7) n
C6b1 C7b1 H72b1 1_555 1_555 109.4(8) n
C8b1 C7b1 H71b1 1_555 1_555 109.2(6) n
C8b1 C7b1 H72b1 1_555 1_555 109.3(6) n
H71b1 C7b1 H72b1 1_555 1_555 109.3(8) n
C7b1 C8b1 C9b1 1_555 1_555 111.5(3) n
C7b1 C8b1 H81b1 1_555 1_555 109.1(6) n
C7b1 C8b1 H82b1 1_555 1_555 109.2(6) n
C9b1 C8b1 H81b1 1_555 1_555 108.9(7) n
C9b1 C8b1 H82b1 1_555 1_555 108.9(9) n
H81b1 C8b1 H82b1 1_555 1_555 109.2(8) n
C8b1 C9b1 C10b1 1_555 1_555 120.2(3) n
C8b1 C9b1 H91b1 1_555 1_555 119.4(7) n
C10b1 C9b1 H91b1 1_555 1_555 119.4(7) n
C9b1 C10b1 C11b1 1_555 1_555 119.9(3) n
C9b1 C10b1 H101b1 1_555 1_555 119.6(7) n
C11b1 C10b1 H101b1 1_555 1_555 119.5(7) n
C10b1 C11b1 C12b1 1_555 1_555 111.8(3) n
C10b1 C11b1 H111b1 1_555 1_555 108.9(7) n
C10b1 C11b1 H112b1 1_555 1_555 108.9(9) n
C12b1 C11b1 H111b1 1_555 1_555 109.0(6) n
C12b1 C11b1 H112b1 1_555 1_555 109.1(6) n
H111b1 C11b1 H112b1 1_555 1_555 109.1(8) n
C11b1 C12b1 C13b1 1_555 1_555 109.6(3) n
C11b1 C12b1 H121b1 1_555 1_555 109.4(6) n
C11b1 C12b1 H122b1 1_555 1_555 109.3(6) n
C13b1 C12b1 H121b1 1_555 1_555 109.6(8) n
C13b1 C12b1 H122b1 1_555 1_555 109.5(7) n
H121b1 C12b1 H122b1 1_555 1_555 109.4(8) n
C12b1 C13b1 C14b1 1_555 1_555 111.9(3) n
C12b1 C13b1 H131b1 1_555 1_555 109.0(8) n
C12b1 C13b1 H132b1 1_555 1_555 109.0(7) n
C14b1 C13b1 H131b1 1_555 1_555 109.0(6) n
C14b1 C13b1 H132b1 1_555 1_555 108.9(6) n
H131b1 C13b1 H132b1 1_555 1_555 109.1(8) n
C13b1 C14b1 C15b1 1_555 1_555 110.1(3) n
C13b1 C14b1 H141b1 1_555 1_555 109.4(6) n
C13b1 C14b1 H142b1 1_555 1_555 109.3(6) n
C15b1 C14b1 H141b1 1_555 1_555 109.4(8) n
C15b1 C14b1 H142b1 1_555 1_555 109.3(7) n
H141b1 C14b1 H142b1 1_555 1_555 109.4(8) n
C14b1 C15b1 C16b1 1_555 1_555 111.2(3) n
C14b1 C15b1 H151b1 1_555 1_555 109.2(7) n
C14b1 C15b1 H152b1 1_555 1_555 109.2(8) n
C16b1 C15b1 H151b1 1_555 1_555 109.1(6) n
C16b1 C15b1 H152b1 1_555 1_555 109.0(6) n
H151b1 C15b1 H152b1 1_555 1_555 109.1(8) n
C15b1 C16b1 C17b1 1_555 1_555 110.3(3) n
C15b1 C16b1 H161b1 1_555 1_555 109.5(6) n
C15b1 C16b1 H162b1 1_555 1_555 109.5(6) n
C17b1 C16b1 H161b1 1_555 1_555 109.1(8) n
C17b1 C16b1 H162b1 1_555 1_555 109.1(8) n
H161b1 C16b1 H162b1 1_555 1_555 109.3(7) n
C16b1 C17b1 C18b1 1_555 1_555 110.4(3) n
C16b1 C17b1 H171b1 1_555 1_555 109.4(7) n
C16b1 C17b1 H172b1 1_555 1_555 109.6(8) n
C18b1 C17b1 H171b1 1_555 1_555 109.0(6) n
C18b1 C17b1 H172b1 1_555 1_555 109.2(6) n
H171b1 C17b1 H172b1 1_555 1_555 109.3(7) n
C17b1 C18b1 H181b1 1_555 1_555 109.6(6) n
C17b1 C18b1 H182b1 1_555 1_555 109.5(7) n
C17b1 C18b1 H183b1 1_555 1_555 109.4(5) n
H181b1 C18b1 H182b1 1_555 1_555 109.6(7) n
H181b1 C18b1 H183b1 1_555 1_555 109.4(11) n
H182b1 C18b1 H183b1 1_555 1_555 109.4(10) n
C21 C31 O1c1 1_555 1_555 110.8(3) n
C21 C31 H311 1_555 1_555 109.2(5) n
C21 C31 H321 1_555 1_555 109.2(6) n
O1c1 C31 H311 1_555 1_555 109.3(6) n
O1c1 C31 H321 1_555 1_555 109.3(5) n
H311 C31 H321 1_555 1_555 109.1(8) n
C31 O1c1 C1c1 1_555 1_555 116.5(3) n
O1c1 C1c1 C2c1 1_555 1_555 111.5(3) n
O1c1 C1c1 O2c1 1_555 1_555 124.0(4) n
C2c1 C1c1 O2c1 1_555 1_555 124.3(4) n
C1c1 C2c1 C3c1 1_555 1_555 110.1(3) n
C1c1 C2c1 H21c1 1_555 1_555 109.2(5) n
C1c1 C2c1 H22c1 1_555 1_555 109.2(6) n
C3c1 C2c1 H21c1 1_555 1_555 109.5(7) n
C3c1 C2c1 H22c1 1_555 1_555 109.6(6) n
H21c1 C2c1 H22c1 1_555 1_555 109.3(9) n
C2c1 C3c1 C4c1 1_555 1_555 111.0(3) n
C2c1 C3c1 H31c1 1_555 1_555 109.0(7) n
C2c1 C3c1 H32c1 1_555 1_555 109.0(6) n
C4c1 C3c1 H31c1 1_555 1_555 109.3(6) n
C4c1 C3c1 H32c1 1_555 1_555 109.4(7) n
H31c1 C3c1 H32c1 1_555 1_555 109.1(8) n
C3c1 C4c1 C5c1 1_555 1_555 110.7(3) n
C3c1 C4c1 H41c1 1_555 1_555 109.1(7) n
C3c1 C4c1 H42c1 1_555 1_555 109.2(6) n
C5c1 C4c1 H41c1 1_555 1_555 109.3(7) n
C5c1 C4c1 H42c1 1_555 1_555 109.3(8) n
H41c1 C4c1 H42c1 1_555 1_555 109.2(9) n
C4c1 C5c1 C6c1 1_555 1_555 110.9(3) n
C4c1 C5c1 H51c1 1_555 1_555 109.3(7) n
C4c1 C5c1 H52c1 1_555 1_555 109.1(8) n
C6c1 C5c1 H51c1 1_555 1_555 109.1(7) n
C6c1 C5c1 H52c1 1_555 1_555 109.2(6) n
H51c1 C5c1 H52c1 1_555 1_555 109.2(8) n
C5c1 C6c1 C7c1 1_555 1_555 111.0(3) n
C5c1 C6c1 H61c1 1_555 1_555 109.3(7) n
C5c1 C6c1 H62c1 1_555 1_555 109.1(6) n
C7c1 C6c1 H61c1 1_555 1_555 109.3(6) n
C7c1 C6c1 H62c1 1_555 1_555 109.0(7) n
H61c1 C6c1 H62c1 1_555 1_555 109.2(8) n
C6c1 C7c1 C8c1 1_555 1_555 110.7(3) n
C6c1 C7c1 H71c1 1_555 1_555 109.1(6) n
C6c1 C7c1 H72c1 1_555 1_555 109.3(7) n
C8c1 C7c1 H71c1 1_555 1_555 109.1(7) n
C8c1 C7c1 H72c1 1_555 1_555 109.3(6) n
H71c1 C7c1 H72c1 1_555 1_555 109.2(8) n
C7c1 C8c1 C9c1 1_555 1_555 110.9(3) n
C7c1 C8c1 H81c1 1_555 1_555 109.3(7) n
C7c1 C8c1 H82c1 1_555 1_555 109.2(6) n
C9c1 C8c1 H81c1 1_555 1_555 109.1(6) n
C9c1 C8c1 H82c1 1_555 1_555 109.1(7) n
H81c1 C8c1 H82c1 1_555 1_555 109.2(8) n
C8c1 C9c1 C10c1 1_555 1_555 110.6(3) n
C8c1 C9c1 H91c1 1_555 1_555 109.3(6) n
C8c1 C9c1 H92c1 1_555 1_555 109.2(7) n
C10c1 C9c1 H91c1 1_555 1_555 109.3(7) n
C10c1 C9c1 H92c1 1_555 1_555 109.2(6) n
H91c1 C9c1 H92c1 1_555 1_555 109.3(8) n
C9c1 C10c1 C11c1 1_555 1_555 111.0(3) n
C9c1 C10c1 H101c1 1_555 1_555 109.0(7) n
C9c1 C10c1 H102c1 1_555 1_555 109.2(6) n
C11c1 C10c1 H101c1 1_555 1_555 109.2(6) n
C11c1 C10c1 H102c1 1_555 1_555 109.3(7) n
H101c1 C10c1 H102c1 1_555 1_555 109.2(8) n
C10c1 C11c1 C12c1 1_555 1_555 110.9(3) n
C10c1 C11c1 H111c1 1_555 1_555 109.2(6) n
C10c1 C11c1 H112c1 1_555 1_555 109.0(7) n
C12c1 C11c1 H111c1 1_555 1_555 109.4(7) n
C12c1 C11c1 H112c1 1_555 1_555 109.2(6) n
H111c1 C11c1 H112c1 1_555 1_555 109.2(8) n
C11c1 C12c1 C13c1 1_555 1_555 111.0(3) n
C11c1 C12c1 H121c1 1_555 1_555 109.1(7) n
C11c1 C12c1 H122c1 1_555 1_555 109.2(6) n
C13c1 C12c1 H121c1 1_555 1_555 109.2(6) n
C13c1 C12c1 H122c1 1_555 1_555 109.1(7) n
H121c1 C12c1 H122c1 1_555 1_555 109.2(8) n
C12c1 C13c1 C14c1 1_555 1_555 111.3(3) n
C12c1 C13c1 H131c1 1_555 1_555 109.1(6) n
C12c1 C13c1 H132c1 1_555 1_555 109.1(7) n
C14c1 C13c1 H131c1 1_555 1_555 109.0(7) n
C14c1 C13c1 H132c1 1_555 1_555 109.1(6) n
H131c1 C13c1 H132c1 1_555 1_555 109.1(8) n
C13c1 C14c1 C15c1 1_555 1_555 110.6(3) n
C13c1 C14c1 H141c1 1_555 1_555 109.4(7) n
C13c1 C14c1 H142c1 1_555 1_555 109.4(6) n
C15c1 C14c1 H141c1 1_555 1_555 109.1(6) n
C15c1 C14c1 H142c1 1_555 1_555 109.0(7) n
H141c1 C14c1 H142c1 1_555 1_555 109.3(8) n
C14c1 C15c1 C16c1 1_555 1_555 110.8(3) n
C14c1 C15c1 H151c1 1_555 1_555 109.5(6) n
C14c1 C15c1 H152c1 1_555 1_555 109.5(7) n
C16c1 C15c1 H151c1 1_555 1_555 108.9(7) n
C16c1 C15c1 H152c1 1_555 1_555 108.9(6) n
H151c1 C15c1 H152c1 1_555 1_555 109.2(8) n
C15c1 C16c1 H161c1 1_555 1_555 109.6(6) n
C15c1 C16c1 H162c1 1_555 1_555 109.6(7) n
C15c1 C16c1 H163c1 1_555 1_555 109.4(6) n
H161c1 C16c1 H162c1 1_555 1_555 109.6(8) n
H161c1 C16c1 H163c1 1_555 1_555 109.3(9) n
H162c1 C16c1 H163c1 1_555 1_555 109.3(7) n
C1a2 O1a2 C12 1_555 1_555 116.2(3) n
O1a2 C1a2 C2a2 1_555 1_555 110.7(3) n
O1a2 C1a2 O2a2 1_555 1_555 123.5(5) n
C2a2 C1a2 O2a2 1_555 1_555 124.2(5) n
C1a2 C2a2 C3a2 1_555 1_555 110.6(3) n
C1a2 C2a2 H21a2 1_555 1_555 109.1(6) n
C1a2 C2a2 H22a2 1_555 1_555 109.0(6) n
C3a2 C2a2 H21a2 1_555 1_555 109.4(7) n
C3a2 C2a2 H22a2 1_555 1_555 109.5(8) n
H21a2 C2a2 H22a2 1_555 1_555 109.2(9) n
C2a2 C3a2 C4a2 1_555 1_555 110.3(3) n
C2a2 C3a2 H31a2 1_555 1_555 109.1(7) n
C2a2 C3a2 H32a2 1_555 1_555 109.0(8) n
C4a2 C3a2 H31a2 1_555 1_555 109.5(6) n
C4a2 C3a2 H32a2 1_555 1_555 109.5(6) n
H31a2 C3a2 H32a2 1_555 1_555 109.3(9) n
C3a2 C4a2 C5a2 1_555 1_555 111.5(3) n
C3a2 C4a2 H41a2 1_555 1_555 109.1(6) n
C3a2 C4a2 H42a2 1_555 1_555 108.9(6) n
C5a2 C4a2 H41a2 1_555 1_555 109.2(8) n
C5a2 C4a2 H42a2 1_555 1_555 109.1(7) n
H41a2 C4a2 H42a2 1_555 1_555 109.0(8) n
C4a2 C5a2 C6a2 1_555 1_555 110.1(3) n
C4a2 C5a2 H51a2 1_555 1_555 109.4(8) n
C4a2 C5a2 H52a2 1_555 1_555 109.4(7) n
C6a2 C5a2 H51a2 1_555 1_555 109.4(6) n
C6a2 C5a2 H52a2 1_555 1_555 109.3(6) n
H51a2 C5a2 H52a2 1_555 1_555 109.3(9) n
C5a2 C6a2 C7a2 1_555 1_555 111.7(3) n
C5a2 C6a2 H61a2 1_555 1_555 109.1(6) n
C5a2 C6a2 H62a2 1_555 1_555 109.0(6) n
C7a2 C6a2 H61a2 1_555 1_555 109.0(8) n
C7a2 C6a2 H62a2 1_555 1_555 108.9(7) n
H61a2 C6a2 H62a2 1_555 1_555 109.1(9) n
C6a2 C7a2 C8a2 1_555 1_555 110.2(3) n
C6a2 C7a2 H71a2 1_555 1_555 109.4(8) n
C6a2 C7a2 H72a2 1_555 1_555 109.3(7) n
C8a2 C7a2 H71a2 1_555 1_555 109.4(6) n
C8a2 C7a2 H72a2 1_555 1_555 109.3(6) n
H71a2 C7a2 H72a2 1_555 1_555 109.3(9) n
C7a2 C8a2 C9a2 1_555 1_555 111.0(3) n
C7a2 C8a2 H81a2 1_555 1_555 109.3(6) n
C7a2 C8a2 H82a2 1_555 1_555 109.2(6) n
C9a2 C8a2 H81a2 1_555 1_555 109.2(8) n
C9a2 C8a2 H82a2 1_555 1_555 109.0(7) n
H81a2 C8a2 H82a2 1_555 1_555 109.2(9) n
C8a2 C9a2 C10a2 1_555 1_555 111.0(3) n
C8a2 C9a2 H91a2 1_555 1_555 109.0(8) n
C8a2 C9a2 H92a2 1_555 1_555 109.2(7) n
C10a2 C9a2 H91a2 1_555 1_555 109.1(6) n
C10a2 C9a2 H92a2 1_555 1_555 109.3(6) n
H91a2 C9a2 H92a2 1_555 1_555 109.3(9) n
C9a2 C10a2 C11a2 1_555 1_555 110.3(3) n
C9a2 C10a2 H101a2 1_555 1_555 109.4(6) n
C9a2 C10a2 H102a2 1_555 1_555 109.3(6) n
C11a2 C10a2 H101a2 1_555 1_555 109.4(8) n
C11a2 C10a2 H102a2 1_555 1_555 109.2(7) n
H101a2 C10a2 H102a2 1_555 1_555 109.3(9) n
C10a2 C11a2 C12a2 1_555 1_555 111.2(3) n
C10a2 C11a2 H111a2 1_555 1_555 109.1(8) n
C10a2 C11a2 H112a2 1_555 1_555 109.2(7) n
C12a2 C11a2 H111a2 1_555 1_555 109.0(6) n
C12a2 C11a2 H112a2 1_555 1_555 109.0(7) n
H111a2 C11a2 H112a2 1_555 1_555 109.2(9) n
C11a2 C12a2 C13a2 1_555 1_555 110.2(3) n
C11a2 C12a2 H121a2 1_555 1_555 109.4(6) n
C11a2 C12a2 H122a2 1_555 1_555 109.3(7) n
C13a2 C12a2 H121a2 1_555 1_555 109.3(8) n
C13a2 C12a2 H122a2 1_555 1_555 109.4(7) n
H121a2 C12a2 H122a2 1_555 1_555 109.3(9) n
C12a2 C13a2 C14a2 1_555 1_555 110.9(3) n
C12a2 C13a2 H131a2 1_555 1_555 109.3(8) n
C12a2 C13a2 H132a2 1_555 1_555 109.2(7) n
C14a2 C13a2 H131a2 1_555 1_555 109.2(6) n
C14a2 C13a2 H132a2 1_555 1_555 109.1(6) n
H131a2 C13a2 H132a2 1_555 1_555 109.1(9) n
C13a2 C14a2 C15a2 1_555 1_555 110.4(3) n
C13a2 C14a2 H141a2 1_555 1_555 109.4(6) n
C13a2 C14a2 H142a2 1_555 1_555 109.4(6) n
C15a2 C14a2 H141a2 1_555 1_555 109.2(8) n
C15a2 C14a2 H142a2 1_555 1_555 109.1(7) n
H141a2 C14a2 H142a2 1_555 1_555 109.3(9) n
C14a2 C15a2 C16a2 1_555 1_555 110.2(3) n
C14a2 C15a2 H151a2 1_555 1_555 109.5(8) n
C14a2 C15a2 H152a2 1_555 1_555 109.5(7) n
C16a2 C15a2 H151a2 1_555 1_555 109.3(6) n
C16a2 C15a2 H152a2 1_555 1_555 109.1(7) n
H151a2 C15a2 H152a2 1_555 1_555 109.2(9) n
C15a2 C16a2 H161a2 1_555 1_555 109.5(7) n
C15a2 C16a2 H162a2 1_555 1_555 109.6(6) n
C15a2 C16a2 H163a2 1_555 1_555 109.4(5) n
H161a2 C16a2 H162a2 1_555 1_555 109.5(9) n
H161a2 C16a2 H163a2 1_555 1_555 109.4(8) n
H162a2 C16a2 H163a2 1_555 1_555 109.3(11) n
O1a2 C12 C22 1_555 1_555 110.4(3) n
O1a2 C12 H112 1_555 1_555 109.0(7) n
O1a2 C12 H122 1_555 1_555 109.3(7) n
C22 C12 H112 1_555 1_555 109.3(7) n
C22 C12 H122 1_555 1_555 109.6(8) n
H112 C12 H122 1_555 1_555 109.2(7) n
C12 C22 O1b2 1_555 1_555 108.6(3) n
C12 C22 C32 1_555 1_555 109.6(3) n
C12 C22 H212 1_555 1_555 105.7(5) n
O1b2 C22 C32 1_555 1_555 121.4(3) n
O1b2 C22 H212 1_555 1_555 105.2(7) n
C32 C22 H212 1_555 1_555 105.2(5) n
C22 O1b2 C1b2 1_555 1_555 117.8(3) n
O1b2 C1b2 C2b2 1_555 1_555 111.0(3) n
O1b2 C1b2 O2b2 1_555 1_555 124.5(5) n
C2b2 C1b2 O2b2 1_555 1_555 124.4(5) n
C1b2 C2b2 C3b2 1_555 1_555 109.6(3) n
C1b2 C2b2 H21b2 1_555 1_555 109.5(8) n
C1b2 C2b2 H22b2 1_555 1_555 109.5(5) n
C3b2 C2b2 H21b2 1_555 1_555 109.4(7) n
C3b2 C2b2 H22b2 1_555 1_555 109.4(7) n
H21b2 C2b2 H22b2 1_555 1_555 109.5(9) n
C2b2 C3b2 C4b2 1_555 1_555 109.9(3) n
C2b2 C3b2 H31b2 1_555 1_555 109.2(8) n
C2b2 C3b2 H32b2 1_555 1_555 109.2(7) n
C4b2 C3b2 H31b2 1_555 1_555 109.6(6) n
C4b2 C3b2 H32b2 1_555 1_555 109.5(6) n
H31b2 C3b2 H32b2 1_555 1_555 109.4(7) n
C3b2 C4b2 C5b2 1_555 1_555 110.2(2) n
C3b2 C4b2 H41b2 1_555 1_555 109.2(6) n
C3b2 C4b2 H42b2 1_555 1_555 109.1(6) n
C5b2 C4b2 H41b2 1_555 1_555 109.4(8) n
C5b2 C4b2 H42b2 1_555 1_555 109.5(7) n
H41b2 C4b2 H42b2 1_555 1_555 109.4(7) n
C4b2 C5b2 C6b2 1_555 1_555 111.0(2) n
C4b2 C5b2 H51b2 1_555 1_555 108.9(7) n
C4b2 C5b2 H52b2 1_555 1_555 109.1(8) n
C6b2 C5b2 H51b2 1_555 1_555 109.2(6) n
C6b2 C5b2 H52b2 1_555 1_555 109.4(6) n
H51b2 C5b2 H52b2 1_555 1_555 109.3(7) n
C5b2 C6b2 C7b2 1_555 1_555 110.6(2) n
C5b2 C6b2 H61b2 1_555 1_555 109.2(6) n
C5b2 C6b2 H62b2 1_555 1_555 109.1(6) n
C7b2 C6b2 H61b2 1_555 1_555 109.4(7) n
C7b2 C6b2 H62b2 1_555 1_555 109.4(8) n
H61b2 C6b2 H62b2 1_555 1_555 109.2(7) n
C6b2 C7b2 C8b2 1_555 1_555 110.6(2) n
C6b2 C7b2 H71b2 1_555 1_555 109.2(7) n
C6b2 C7b2 H72b2 1_555 1_555 109.4(8) n
C8b2 C7b2 H71b2 1_555 1_555 109.1(6) n
C8b2 C7b2 H72b2 1_555 1_555 109.2(6) n
H71b2 C7b2 H72b2 1_555 1_555 109.2(7) n
C7b2 C8b2 C9b2 1_555 1_555 111.0(3) n
C7b2 C8b2 H81b2 1_555 1_555 109.1(6) n
C7b2 C8b2 H82b2 1_555 1_555 109.2(6) n
C9b2 C8b2 H81b2 1_555 1_555 109.1(8) n
C9b2 C8b2 H82b2 1_555 1_555 109.1(10) n
H81b2 C8b2 H82b2 1_555 1_555 109.4(7) n
C8b2 C9b2 C10b2 1_555 1_555 128.1(3) n
C8b2 C9b2 H91b2 1_555 1_555 116.0(6) n
C10b2 C9b2 H91b2 1_555 1_555 115.9(7) n
C9b2 C10b2 C11b2 1_555 1_555 127.1(3) n
C9b2 C10b2 H101b2 1_555 1_555 116.6(7) n
C11b2 C10b2 H101b2 1_555 1_555 116.4(7) n
C10b2 C11b2 C12b2 1_555 1_555 112.0(3) n
C10b2 C11b2 H111b2 1_555 1_555 108.8(8) n
C10b2 C11b2 H112b2 1_555 1_555 108.9(9) n
C12b2 C11b2 H111b2 1_555 1_555 109.0(6) n
C12b2 C11b2 H112b2 1_555 1_555 109.1(6) n
H111b2 C11b2 H112b2 1_555 1_555 109.1(7) n
C11b2 C12b2 C13b2 1_555 1_555 109.3(2) n
C11b2 C12b2 H121b2 1_555 1_555 109.5(6) n
C11b2 C12b2 H122b2 1_555 1_555 109.3(6) n
C13b2 C12b2 H121b2 1_555 1_555 109.6(8) n
C13b2 C12b2 H122b2 1_555 1_555 109.6(8) n
H121b2 C12b2 H122b2 1_555 1_555 109.4(7) n
C12b2 C13b2 C14b2 1_555 1_555 112.0(2) n
C12b2 C13b2 H131b2 1_555 1_555 109.0(8) n
C12b2 C13b2 H132b2 1_555 1_555 109.0(8) n
C14b2 C13b2 H131b2 1_555 1_555 109.0(6) n
C14b2 C13b2 H132b2 1_555 1_555 108.8(6) n
H131b2 C13b2 H132b2 1_555 1_555 109.1(7) n
C13b2 C14b2 C15b2 1_555 1_555 110.0(2) n
C13b2 C14b2 H141b2 1_555 1_555 109.3(6) n
C13b2 C14b2 H142b2 1_555 1_555 109.3(6) n
C15b2 C14b2 H141b2 1_555 1_555 109.4(8) n
C15b2 C14b2 H142b2 1_555 1_555 109.3(8) n
H141b2 C14b2 H142b2 1_555 1_555 109.5(7) n
C14b2 C15b2 C16b2 1_555 1_555 111.2(2) n
C14b2 C15b2 H151b2 1_555 1_555 109.2(8) n
C14b2 C15b2 H152b2 1_555 1_555 109.2(8) n
C16b2 C15b2 H151b2 1_555 1_555 109.1(6) n
C16b2 C15b2 H152b2 1_555 1_555 109.0(6) n
H151b2 C15b2 H152b2 1_555 1_555 109.1(7) n
C15b2 C16b2 C17b2 1_555 1_555 110.3(2) n
C15b2 C16b2 H161b2 1_555 1_555 109.4(6) n
C15b2 C16b2 H162b2 1_555 1_555 109.6(6) n
C17b2 C16b2 H161b2 1_555 1_555 109.0(8) n
C17b2 C16b2 H162b2 1_555 1_555 109.1(8) n
H161b2 C16b2 H162b2 1_555 1_555 109.4(7) n
C16b2 C17b2 C18b2 1_555 1_555 110.3(3) n
C16b2 C17b2 H171b2 1_555 1_555 109.4(8) n
C16b2 C17b2 H172b2 1_555 1_555 109.5(8) n
C18b2 C17b2 H171b2 1_555 1_555 109.1(6) n
C18b2 C17b2 H172b2 1_555 1_555 109.2(6) n
H171b2 C17b2 H172b2 1_555 1_555 109.3(7) n
C17b2 C18b2 H181b2 1_555 1_555 109.6(6) n
C17b2 C18b2 H182b2 1_555 1_555 109.5(6) n
C17b2 C18b2 H183b2 1_555 1_555 109.4(4) n
H181b2 C18b2 H182b2 1_555 1_555 109.6(7) n
H181b2 C18b2 H183b2 1_555 1_555 109.4(11) n
H182b2 C18b2 H183b2 1_555 1_555 109.4(11) n
C22 C32 O1c2 1_555 1_555 110.1(3) n
C22 C32 H312 1_555 1_555 109.4(5) n
C22 C32 H322 1_555 1_555 109.4(4) n
O1c2 C32 H312 1_555 1_555 109.4(6) n
O1c2 C32 H322 1_555 1_555 109.3(8) n
H312 C32 H322 1_555 1_555 109.2(10) n
C32 O1c2 C1c2 1_555 1_555 118.2(3) n
O1c2 C1c2 C2c2 1_555 1_555 110.4(3) n
O1c2 C1c2 O2c2 1_555 1_555 124.3(4) n
C2c2 C1c2 O2c2 1_555 1_555 124.8(4) n
C1c2 C2c2 C3c2 1_555 1_555 112.0(3) n
C1c2 C2c2 H21c2 1_555 1_555 108.9(7) n
C1c2 C2c2 H22c2 1_555 1_555 108.7(6) n
C3c2 C2c2 H21c2 1_555 1_555 109.3(6) n
C3c2 C2c2 H22c2 1_555 1_555 109.0(7) n
H21c2 C2c2 H22c2 1_555 1_555 109.0(9) n
C2c2 C3c2 C4c2 1_555 1_555 109.6(3) n
C2c2 C3c2 H31c2 1_555 1_555 109.4(6) n
C2c2 C3c2 H32c2 1_555 1_555 109.4(7) n
C4c2 C3c2 H31c2 1_555 1_555 109.6(8) n
C4c2 C3c2 H32c2 1_555 1_555 109.5(6) n
H31c2 C3c2 H32c2 1_555 1_555 109.3(9) n
C3c2 C4c2 C5c2 1_555 1_555 112.2(3) n
C3c2 C4c2 H41c2 1_555 1_555 108.9(6) n
C3c2 C4c2 H42c2 1_555 1_555 108.8(8) n
C5c2 C4c2 H41c2 1_555 1_555 108.9(7) n
C5c2 C4c2 H42c2 1_555 1_555 108.9(6) n
H41c2 C4c2 H42c2 1_555 1_555 109.0(8) n
C4c2 C5c2 C6c2 1_555 1_555 110.1(3) n
C4c2 C5c2 H51c2 1_555 1_555 109.3(7) n
C4c2 C5c2 H52c2 1_555 1_555 109.3(6) n
C6c2 C5c2 H51c2 1_555 1_555 109.5(7) n
C6c2 C5c2 H52c2 1_555 1_555 109.3(8) n
H51c2 C5c2 H52c2 1_555 1_555 109.4(9) n
C5c2 C6c2 C7c2 1_555 1_555 111.5(3) n
C5c2 C6c2 H61c2 1_555 1_555 109.0(7) n
C5c2 C6c2 H62c2 1_555 1_555 109.2(8) n
C7c2 C6c2 H61c2 1_555 1_555 108.9(7) n
C7c2 C6c2 H62c2 1_555 1_555 109.1(6) n
H61c2 C6c2 H62c2 1_555 1_555 109.1(9) n
C6c2 C7c2 C8c2 1_555 1_555 110.7(3) n
C6c2 C7c2 H71c2 1_555 1_555 109.4(7) n
C6c2 C7c2 H72c2 1_555 1_555 109.2(6) n
C8c2 C7c2 H71c2 1_555 1_555 109.2(6) n
C8c2 C7c2 H72c2 1_555 1_555 109.1(8) n
H71c2 C7c2 H72c2 1_555 1_555 109.3(9) n
C7c2 C8c2 C9c2 1_555 1_555 111.1(3) n
C7c2 C8c2 H81c2 1_555 1_555 109.1(6) n
C7c2 C8c2 H82c2 1_555 1_555 109.2(8) n
C9c2 C8c2 H81c2 1_555 1_555 109.2(7) n
C9c2 C8c2 H82c2 1_555 1_555 109.1(6) n
H81c2 C8c2 H82c2 1_555 1_555 109.1(9) n
C8c2 C9c2 C10c2 1_555 1_555 110.7(3) n
C8c2 C9c2 H91c2 1_555 1_555 109.1(7) n
C8c2 C9c2 H92c2 1_555 1_555 109.3(6) n
C10c2 C9c2 H91c2 1_555 1_555 109.2(7) n
C10c2 C9c2 H92c2 1_555 1_555 109.3(8) n
H91c2 C9c2 H92c2 1_555 1_555 109.2(9) n
C9c2 C10c2 C11c2 1_555 1_555 111.2(3) n
C9c2 C10c2 H101c2 1_555 1_555 109.2(7) n
C9c2 C10c2 H102c2 1_555 1_555 108.9(8) n
C11c2 C10c2 H101c2 1_555 1_555 109.2(7) n
C11c2 C10c2 H102c2 1_555 1_555 109.1(6) n
H101c2 C10c2 H102c2 1_555 1_555 109.1(9) n
C10c2 C11c2 C12c2 1_555 1_555 111.0(3) n
C10c2 C11c2 H111c2 1_555 1_555 109.1(7) n
C10c2 C11c2 H112c2 1_555 1_555 109.2(6) n
C12c2 C11c2 H111c2 1_555 1_555 109.2(7) n
C12c2 C11c2 H112c2 1_555 1_555 109.3(8) n
H111c2 C11c2 H112c2 1_555 1_555 109.2(9) n
C11c2 C12c2 C13c2 1_555 1_555 111.0(3) n
C11c2 C12c2 H121c2 1_555 1_555 109.3(7) n
C11c2 C12c2 H122c2 1_555 1_555 109.1(8) n
C13c2 C12c2 H121c2 1_555 1_555 109.1(7) n
C13c2 C12c2 H122c2 1_555 1_555 109.1(6) n
H121c2 C12c2 H122c2 1_555 1_555 109.2(9) n
C12c2 C13c2 C14c2 1_555 1_555 111.5(3) n
C12c2 C13c2 H131c2 1_555 1_555 109.1(7) n
C12c2 C13c2 H132c2 1_555 1_555 109.1(6) n
C14c2 C13c2 H131c2 1_555 1_555 109.0(7) n
C14c2 C13c2 H132c2 1_555 1_555 109.0(8) n
H131c2 C13c2 H132c2 1_555 1_555 109.1(9) n
C13c2 C14c2 C15c2 1_555 1_555 110.5(3) n
C13c2 C14c2 H141c2 1_555 1_555 109.5(7) n
C13c2 C14c2 H142c2 1_555 1_555 109.5(8) n
C15c2 C14c2 H141c2 1_555 1_555 109.1(7) n
C15c2 C14c2 H142c2 1_555 1_555 109.1(6) n
H141c2 C14c2 H142c2 1_555 1_555 109.2(9) n
C14c2 C15c2 C16c2 1_555 1_555 110.9(3) n
C14c2 C15c2 H151c2 1_555 1_555 109.4(7) n
C14c2 C15c2 H152c2 1_555 1_555 109.4(6) n
C16c2 C15c2 H151c2 1_555 1_555 108.9(7) n
C16c2 C15c2 H152c2 1_555 1_555 108.8(8) n
H151c2 C15c2 H152c2 1_555 1_555 109.3(9) n
C15c2 C16c2 H161c2 1_555 1_555 109.7(8) n
C15c2 C16c2 H162c2 1_555 1_555 109.7(7) n
C15c2 C16c2 H163c2 1_555 1_555 109.4(7) n
H161c2 C16c2 H162c2 1_555 1_555 109.5(9) n
H161c2 C16c2 H163c2 1_555 1_555 109.3(8) n
H162c2 C16c2 H163c2 1_555 1_555 109.3(8) n

loop_
_geom_bond_atom_site_label_1
_geom_bond_atom_site_label_2
_geom_bond_site_symmetry_2
_geom_bond_distance
_geom_bond_publ_flag
O1a1 C1a1 1_555 1.329(5) n
O1a1 C11 1_555 1.46(3) n
C1a1 O1a1 1_555 1.329(5) n
C1a1 C2a1 1_555 1.503(4) n
C1a1 O2a1 1_555 1.199(6) n
C2a1 C1a1 1_555 1.503(4) n
C2a1 C3a1 1_555 1.525(4) n
C2a1 H21a1 1_555 1.000(9) n
C2a1 H22a1 1_555 1.000(9) n
O2a1 C1a1 1_555 1.199(6) n
C3a1 C2a1 1_555 1.525(4) n
C3a1 C4a1 1_555 1.525(4) n
C3a1 H31a1 1_555 1.000(9) n
C3a1 H32a1 1_555 1.000(9) n
C4a1 C3a1 1_555 1.525(4) n
C4a1 C5a1 1_555 1.527(4) n
C4a1 H41a1 1_555 1.000(9) n
C4a1 H42a1 1_555 1.000(9) n
C5a1 C4a1 1_555 1.527(4) n
C5a1 C6a1 1_555 1.526(4) n
C5a1 H51a1 1_555 1.000(9) n
C5a1 H52a1 1_555 1.000(9) n
C6a1 C5a1 1_555 1.526(4) n
C6a1 C7a1 1_555 1.525(4) n
C6a1 H61a1 1_555 1.000(9) n
C6a1 H62a1 1_555 1.000(9) n
C7a1 C6a1 1_555 1.525(4) n
C7a1 C8a1 1_555 1.526(4) n
C7a1 H71a1 1_555 1.000(9) n
C7a1 H72a1 1_555 1.000(9) n
C8a1 C7a1 1_555 1.526(4) n
C8a1 C9a1 1_555 1.524(4) n
C8a1 H81a1 1_555 1.000(9) n
C8a1 H82a1 1_555 1.000(9) n
C9a1 C8a1 1_555 1.524(4) n
C9a1 C10a1 1_555 1.525(3) n
C9a1 H91a1 1_555 1.000(9) n
C9a1 H92a1 1_555 1.000(9) n
C10a1 C9a1 1_555 1.525(3) n
C10a1 C11a1 1_555 1.524(4) n
C10a1 H101a1 1_555 1.000(9) n
C10a1 H102a1 1_555 1.000(9) n
C11a1 C10a1 1_555 1.524(4) n
C11a1 C12a1 1_555 1.523(3) n
C11a1 H111a1 1_555 1.000(9) n
C11a1 H112a1 1_555 0.999(9) n
C12a1 C11a1 1_555 1.523(3) n
C12a1 C13a1 1_555 1.524(4) n
C12a1 H121a1 1_555 1.000(9) n
C12a1 H122a1 1_555 1.000(9) n
C13a1 C12a1 1_555 1.524(4) n
C13a1 C14a1 1_555 1.523(3) n
C13a1 H131a1 1_555 1.000(9) n
C13a1 H132a1 1_555 1.000(9) n
C14a1 C13a1 1_555 1.523(3) n
C14a1 C15a1 1_555 1.522(4) n
C14a1 H141a1 1_555 1.000(9) n
C14a1 H142a1 1_555 1.000(9) n
C15a1 C14a1 1_555 1.522(4) n
C15a1 C16a1 1_555 1.520(4) n
C15a1 H151a1 1_555 1.000(9) n
C15a1 H152a1 1_555 1.000(9) n
C16a1 C15a1 1_555 1.520(4) n
C16a1 H161a1 1_555 1.000(9) n
C16a1 H162a1 1_555 1.000(9) n
C16a1 H163a1 1_555 1.000(8) n
C11 O1a1 1_555 1.46(3) n
C11 C21 1_555 1.501(4) n
C11 H111 1_555 1.000(9) n
C11 H121 1_555 1.000(9) n
C21 C11 1_555 1.501(4) n
C21 O1b1 1_555 1.463(4) n
C21 C31 1_555 1.502(4) n
C21 H211 1_555 1.001(9) n
O1b1 C21 1_555 1.463(4) n
O1b1 C1b1 1_555 1.332(4) n
C1b1 O1b1 1_555 1.332(4) n
C1b1 C2b1 1_555 1.502(4) n
C1b1 O2b1 1_555 1.201(5) n
C2b1 C1b1 1_555 1.502(4) n
C2b1 C3b1 1_555 1.521(4) n
C2b1 H21b1 1_555 1.000(7) n
C2b1 H22b1 1_555 1.000(8) n
O2b1 C1b1 1_555 1.201(5) n
C3b1 C2b1 1_555 1.521(4) n
C3b1 C4b1 1_555 1.522(4) n
C3b1 H31b1 1_555 0.999(8) n
C3b1 H32b1 1_555 1.000(9) n
C4b1 C3b1 1_555 1.522(4) n
C4b1 C5b1 1_555 1.524(4) n
C4b1 H41b1 1_555 1.000(8) n
C4b1 H42b1 1_555 1.000(9) n
C5b1 C4b1 1_555 1.524(4) n
C5b1 C6b1 1_555 1.524(4) n
C5b1 H51b1 1_555 0.999(8) n
C5b1 H52b1 1_555 1.000(8) n
C6b1 C5b1 1_555 1.524(4) n
C6b1 C7b1 1_555 1.526(4) n
C6b1 H61b1 1_555 1.000(8) n
C6b1 H62b1 1_555 1.000(8) n
C7b1 C6b1 1_555 1.526(4) n
C7b1 C8b1 1_555 1.525(4) n
C7b1 H71b1 1_555 1.000(9) n
C7b1 H72b1 1_555 1.000(8) n
C8b1 C7b1 1_555 1.525(4) n
C8b1 C9b1 1_555 1.504(4) n
C8b1 H81b1 1_555 0.999(9) n
C8b1 H82b1 1_555 1.000(8) n
C9b1 C8b1 1_555 1.504(4) n
C9b1 C10b1 1_555 1.305(4) n
C9b1 H91b1 1_555 1.000(10) n
C10b1 C9b1 1_555 1.305(4) n
C10b1 C11b1 1_555 1.503(4) n
C10b1 H101b1 1_555 1.000(10) n
C11b1 C10b1 1_555 1.503(4) n
C11b1 C12b1 1_555 1.524(4) n
C11b1 H111b1 1_555 1.000(8) n
C11b1 H112b1 1_555 1.000(8) n
C12b1 C11b1 1_555 1.524(4) n
C12b1 C13b1 1_555 1.525(4) n
C12b1 H121b1 1_555 1.000(8) n
C12b1 H122b1 1_555 1.000(8) n
C13b1 C12b1 1_555 1.525(4) n
C13b1 C14b1 1_555 1.524(4) n
C13b1 H131b1 1_555 1.000(8) n
C13b1 H132b1 1_555 1.000(9) n
C14b1 C13b1 1_555 1.524(4) n
C14b1 C15b1 1_555 1.525(4) n
C14b1 H141b1 1_555 1.000(8) n
C14b1 H142b1 1_555 1.000(8) n
C15b1 C14b1 1_555 1.525(4) n
C15b1 C16b1 1_555 1.524(4) n
C15b1 H151b1 1_555 1.001(8) n
C15b1 H152b1 1_555 1.001(8) n
C16b1 C15b1 1_555 1.524(4) n
C16b1 C17b1 1_555 1.523(4) n
C16b1 H161b1 1_555 1.000(8) n
C16b1 H162b1 1_555 1.000(8) n
C17b1 C16b1 1_555 1.523(4) n
C17b1 C18b1 1_555 1.520(4) n
C17b1 H171b1 1_555 1.000(9) n
C17b1 H172b1 1_555 1.000(8) n
C18b1 C17b1 1_555 1.520(4) n
C18b1 H181b1 1_555 1.000(8) n
C18b1 H182b1 1_555 1.000(9) n
C18b1 H183b1 1_555 1.000(8) n
C31 C21 1_555 1.502(4) n
C31 O1c1 1_555 1.461(5) n
C31 H311 1_555 1.000(9) n
C31 H321 1_555 1.000(9) n
O1c1 C31 1_555 1.461(5) n
O1c1 C1c1 1_555 1.331(4) n
C1c1 O1c1 1_555 1.331(4) n
C1c1 C2c1 1_555 1.502(4) n
C1c1 O2c1 1_555 1.199(5) n
C2c1 C1c1 1_555 1.502(4) n
C2c1 C3c1 1_555 1.524(4) n
C2c1 H21c1 1_555 1.000(9) n
C2c1 H22c1 1_555 1.000(8) n
O2c1 C1c1 1_555 1.199(5) n
C3c1 C2c1 1_555 1.524(4) n
C3c1 C4c1 1_555 1.525(4) n
C3c1 H31c1 1_555 1.000(9) n
C3c1 H32c1 1_555 1.000(8) n
C4c1 C3c1 1_555 1.525(4) n
C4c1 C5c1 1_555 1.525(4) n
C4c1 H41c1 1_555 1.000(8) n
C4c1 H42c1 1_555 1.000(8) n
C5c1 C4c1 1_555 1.525(4) n
C5c1 C6c1 1_555 1.525(4) n
C5c1 H51c1 1_555 1.000(8) n
C5c1 H52c1 1_555 1.000(8) n
C6c1 C5c1 1_555 1.525(4) n
C6c1 C7c1 1_555 1.525(4) n
C6c1 H61c1 1_555 1.000(8) n
C6c1 H62c1 1_555 1.000(9) n
C7c1 C6c1 1_555 1.525(4) n
C7c1 C8c1 1_555 1.525(4) n
C7c1 H71c1 1_555 1.000(8) n
C7c1 H72c1 1_555 1.000(9) n
C8c1 C7c1 1_555 1.525(4) n
C8c1 C9c1 1_555 1.524(4) n
C8c1 H81c1 1_555 1.000(8) n
C8c1 H82c1 1_555 1.000(9) n
C9c1 C8c1 1_555 1.524(4) n
C9c1 C10c1 1_555 1.524(4) n
C9c1 H91c1 1_555 1.000(8) n
C9c1 H92c1 1_555 1.000(9) n
C10c1 C9c1 1_555 1.524(4) n
C10c1 C11c1 1_555 1.525(4) n
C10c1 H101c1 1_555 1.000(8) n
C10c1 H102c1 1_555 1.000(9) n
C11c1 C10c1 1_555 1.525(4) n
C11c1 C12c1 1_555 1.526(4) n
C11c1 H111c1 1_555 1.000(8) n
C11c1 H112c1 1_555 1.000(9) n
C12c1 C11c1 1_555 1.526(4) n
C12c1 C13c1 1_555 1.526(4) n
C12c1 H121c1 1_555 1.000(8) n
C12c1 H122c1 1_555 1.000(9) n
C13c1 C12c1 1_555 1.526(4) n
C13c1 C14c1 1_555 1.526(4) n
C13c1 H131c1 1_555 1.000(8) n
C13c1 H132c1 1_555 1.000(9) n
C14c1 C13c1 1_555 1.526(4) n
C14c1 C15c1 1_555 1.525(4) n
C14c1 H141c1 1_555 1.000(8) n
C14c1 H142c1 1_555 1.001(9) n
C15c1 C14c1 1_555 1.525(4) n
C15c1 C16c1 1_555 1.522(5) n
C15c1 H151c1 1_555 1.000(8) n
C15c1 H152c1 1_555 0.999(9) n
C16c1 C15c1 1_555 1.522(5) n
C16c1 H161c1 1_555 1.000(9) n
C16c1 H162c1 1_555 0.999(8) n
C16c1 H163c1 1_555 1.001(9) n
H161a1 C16a1 1_555 1.000(9) n
H162a1 C16a1 1_555 1.000(9) n
H163a1 C16a1 1_555 1.000(8) n
H151a1 C15a1 1_555 1.000(9) n
H152a1 C15a1 1_555 1.000(9) n
H141a1 C14a1 1_555 1.000(9) n
H142a1 C14a1 1_555 1.000(9) n
H131a1 C13a1 1_555 1.000(9) n
H132a1 C13a1 1_555 1.000(9) n
H121a1 C12a1 1_555 1.000(9) n
H122a1 C12a1 1_555 1.000(9) n
H111a1 C11a1 1_555 1.000(9) n
H112a1 C11a1 1_555 0.999(9) n
H101a1 C10a1 1_555 1.000(9) n
H102a1 C10a1 1_555 1.000(9) n
H91a1 C9a1 1_555 1.000(9) n
H92a1 C9a1 1_555 1.000(9) n
H81a1 C8a1 1_555 1.000(9) n
H82a1 C8a1 1_555 1.000(9) n
H71a1 C7a1 1_555 1.000(9) n
H72a1 C7a1 1_555 1.000(9) n
H61a1 C6a1 1_555 1.000(9) n
H62a1 C6a1 1_555 1.000(9) n
H51a1 C5a1 1_555 1.000(9) n
H52a1 C5a1 1_555 1.000(9) n
H41a1 C4a1 1_555 1.000(9) n
H42a1 C4a1 1_555 1.000(9) n
H31a1 C3a1 1_555 1.000(9) n
H32a1 C3a1 1_555 1.000(9) n
H21a1 C2a1 1_555 1.000(9) n
H22a1 C2a1 1_555 1.000(9) n
H111 C11 1_555 1.000(9) n
H121 C11 1_555 1.000(9) n
H181b1 C18b1 1_555 1.000(8) n
H182b1 C18b1 1_555 1.000(9) n
H183b1 C18b1 1_555 1.000(8) n
H171b1 C17b1 1_555 1.000(9) n
H172b1 C17b1 1_555 1.000(8) n
H161b1 C16b1 1_555 1.000(8) n
H162b1 C16b1 1_555 1.000(8) n
H151b1 C15b1 1_555 1.001(8) n
H152b1 C15b1 1_555 1.001(8) n
H141b1 C14b1 1_555 1.000(8) n
H142b1 C14b1 1_555 1.000(8) n
H131b1 C13b1 1_555 1.000(8) n
H132b1 C13b1 1_555 1.000(9) n
H121b1 C12b1 1_555 1.000(8) n
H122b1 C12b1 1_555 1.000(8) n
H111b1 C11b1 1_555 1.000(8) n
H112b1 C11b1 1_555 1.000(8) n
H101b1 C10b1 1_555 1.000(10) n
H91b1 C9b1 1_555 1.000(10) n
H81b1 C8b1 1_555 0.999(9) n
H82b1 C8b1 1_555 1.000(8) n
H71b1 C7b1 1_555 1.000(9) n
H72b1 C7b1 1_555 1.000(8) n
H61b1 C6b1 1_555 1.000(8) n
H62b1 C6b1 1_555 1.000(8) n
H51b1 C5b1 1_555 0.999(8) n
H52b1 C5b1 1_555 1.000(8) n
H41b1 C4b1 1_555 1.000(8) n
H42b1 C4b1 1_555 1.000(9) n
H31b1 C3b1 1_555 0.999(8) n
H32b1 C3b1 1_555 1.000(9) n
H21b1 C2b1 1_555 1.000(7) n
H22b1 C2b1 1_555 1.000(8) n
H211 C21 1_555 1.001(9) n
H161c1 C16c1 1_555 1.000(9) n
H162c1 C16c1 1_555 0.999(8) n
H163c1 C16c1 1_555 1.001(9) n
H151c1 C15c1 1_555 1.000(8) n
H152c1 C15c1 1_555 0.999(9) n
H141c1 C14c1 1_555 1.000(8) n
H142c1 C14c1 1_555 1.001(9) n
H131c1 C13c1 1_555 1.000(8) n
H132c1 C13c1 1_555 1.000(9) n
H121c1 C12c1 1_555 1.000(8) n
H122c1 C12c1 1_555 1.000(9) n
H111c1 C11c1 1_555 1.000(8) n
H112c1 C11c1 1_555 1.000(9) n
H101c1 C10c1 1_555 1.000(8) n
H102c1 C10c1 1_555 1.000(9) n
H91c1 C9c1 1_555 1.000(8) n
H92c1 C9c1 1_555 1.000(9) n
H81c1 C8c1 1_555 1.000(8) n
H82c1 C8c1 1_555 1.000(9) n
H71c1 C7c1 1_555 1.000(8) n
H72c1 C7c1 1_555 1.000(9) n
H61c1 C6c1 1_555 1.000(8) n
H62c1 C6c1 1_555 1.000(9) n
H51c1 C5c1 1_555 1.000(8) n
H52c1 C5c1 1_555 1.000(8) n
H41c1 C4c1 1_555 1.000(8) n
H42c1 C4c1 1_555 1.000(8) n
H31c1 C3c1 1_555 1.000(9) n
H32c1 C3c1 1_555 1.000(8) n
H21c1 C2c1 1_555 1.000(9) n
H22c1 C2c1 1_555 1.000(8) n
H311 C31 1_555 1.000(9) n
H321 C31 1_555 1.000(9) n
O1a2 C1a2 1_555 1.328(5) n
O1a2 C12 1_555 1.459(4) n
C1a2 O1a2 1_555 1.328(5) n
C1a2 C2a2 1_555 1.501(4) n
C1a2 O2a2 1_555 1.200(5) n
C2a2 C1a2 1_555 1.501(4) n
C2a2 C3a2 1_555 1.523(4) n
C2a2 H21a2 1_555 1.000(8) n
C2a2 H22a2 1_555 1.000(8) n
O2a2 C1a2 1_555 1.200(5) n
C3a2 C2a2 1_555 1.523(4) n
C3a2 C4a2 1_555 1.525(4) n
C3a2 H31a2 1_555 1.000(8) n
C3a2 H32a2 1_555 1.000(8) n
C4a2 C3a2 1_555 1.525(4) n
C4a2 C5a2 1_555 1.525(4) n
C4a2 H41a2 1_555 1.000(8) n
C4a2 H42a2 1_555 1.000(8) n
C5a2 C4a2 1_555 1.525(4) n
C5a2 C6a2 1_555 1.525(4) n
C5a2 H51a2 1_555 1.000(8) n
C5a2 H52a2 1_555 1.000(8) n
C6a2 C5a2 1_555 1.525(4) n
C6a2 C7a2 1_555 1.524(4) n
C6a2 H61a2 1_555 1.000(8) n
C6a2 H62a2 1_555 0.999(8) n
C7a2 C6a2 1_555 1.524(4) n
C7a2 C8a2 1_555 1.525(4) n
C7a2 H71a2 1_555 1.000(8) n
C7a2 H72a2 1_555 1.000(8) n
C8a2 C7a2 1_555 1.525(4) n
C8a2 C9a2 1_555 1.523(4) n
C8a2 H81a2 1_555 1.000(8) n
C8a2 H82a2 1_555 1.000(8) n
C9a2 C8a2 1_555 1.523(4) n
C9a2 C10a2 1_555 1.525(4) n
C9a2 H91a2 1_555 1.000(8) n
C9a2 H92a2 1_555 1.000(8) n
C10a2 C9a2 1_555 1.525(4) n
C10a2 C11a2 1_555 1.524(4) n
C10a2 H101a2 1_555 1.000(8) n
C10a2 H102a2 1_555 1.000(8) n
C11a2 C10a2 1_555 1.524(4) n
C11a2 C12a2 1_555 1.523(4) n
C11a2 H111a2 1_555 1.000(8) n
C11a2 H112a2 1_555 1.000(8) n
C12a2 C11a2 1_555 1.523(4) n
C12a2 C13a2 1_555 1.524(4) n
C12a2 H121a2 1_555 1.000(8) n
C12a2 H122a2 1_555 0.999(8) n
C13a2 C12a2 1_555 1.524(4) n
C13a2 C14a2 1_555 1.524(4) n
C13a2 H131a2 1_555 1.000(8) n
C13a2 H132a2 1_555 1.000(8) n
C14a2 C13a2 1_555 1.524(4) n
C14a2 C15a2 1_555 1.523(4) n
C14a2 H141a2 1_555 1.000(8) n
C14a2 H142a2 1_555 1.000(8) n
C15a2 C14a2 1_555 1.523(4) n
C15a2 C16a2 1_555 1.521(5) n
C15a2 H151a2 1_555 1.000(8) n
C15a2 H152a2 1_555 1.000(8) n
C16a2 C15a2 1_555 1.521(5) n
C16a2 H161a2 1_555 1.000(8) n
C16a2 H162a2 1_555 1.000(8) n
C16a2 H163a2 1_555 1.000(9) n
C12 O1a2 1_555 1.459(4) n
C12 C22 1_555 1.500(4) n
C12 H112 1_555 1.000(8) n
C12 H122 1_555 1.000(8) n
C22 C12 1_555 1.500(4) n
C22 O1b2 1_555 1.462(4) n
C22 C32 1_555 1.504(4) n
C22 H212 1_555 1.000(9) n
O1b2 C22 1_555 1.462(4) n
O1b2 C1b2 1_555 1.330(5) n
C1b2 O1b2 1_555 1.330(5) n
C1b2 C2b2 1_555 1.499(4) n
C1b2 O2b2 1_555 1.199(5) n
C2b2 C1b2 1_555 1.499(4) n
C2b2 C3b2 1_555 1.519(4) n
C2b2 H21b2 1_555 1.000(7) n
C2b2 H22b2 1_555 1.000(9) n
O2b2 C1b2 1_555 1.199(5) n
O2b2 O1c2 1_555 1.927(8) n
C3b2 C2b2 1_555 1.519(4) n
C3b2 C4b2 1_555 1.522(4) n
C3b2 H31b2 1_555 1.000(9) n
C3b2 H32b2 1_555 1.000(9) n
C4b2 C3b2 1_555 1.522(4) n
C4b2 C5b2 1_555 1.522(4) n
C4b2 H41b2 1_555 1.000(9) n
C4b2 H42b2 1_555 1.000(9) n
C5b2 C4b2 1_555 1.522(4) n
C5b2 C6b2 1_555 1.524(4) n
C5b2 H51b2 1_555 0.999(9) n
C5b2 H52b2 1_555 1.000(9) n
C6b2 C5b2 1_555 1.524(4) n
C6b2 C7b2 1_555 1.525(4) n
C6b2 H61b2 1_555 1.000(9) n
C6b2 H62b2 1_555 1.000(9) n
C7b2 C6b2 1_555 1.525(4) n
C7b2 C8b2 1_555 1.524(4) n
C7b2 H71b2 1_555 1.000(9) n
C7b2 H72b2 1_555 1.000(9) n
C8b2 C7b2 1_555 1.524(4) n
C8b2 C9b2 1_555 1.503(4) n
C8b2 H81b2 1_555 1.000(9) n
C8b2 H82b2 1_555 1.000(9) n
C9b2 C8b2 1_555 1.503(4) n
C9b2 C10b2 1_555 1.304(4) n
C9b2 H91b2 1_555 1.000(8) n
C10b2 C9b2 1_555 1.304(4) n
C10b2 C11b2 1_555 1.503(4) n
C10b2 H101b2 1_555 1.000(9) n
C11b2 C10b2 1_555 1.503(4) n
C11b2 C12b2 1_555 1.524(4) n
C11b2 H111b2 1_555 1.000(9) n
C11b2 H112b2 1_555 1.000(9) n
C12b2 C11b2 1_555 1.524(4) n
C12b2 C13b2 1_555 1.525(4) n
C12b2 H121b2 1_555 1.000(9) n
C12b2 H122b2 1_555 1.000(9) n
C13b2 C12b2 1_555 1.525(4) n
C13b2 C14b2 1_555 1.523(4) n
C13b2 H131b2 1_555 1.000(9) n
C13b2 H132b2 1_555 1.000(9) n
C14b2 C13b2 1_555 1.523(4) n
C14b2 C15b2 1_555 1.525(4) n
C14b2 H141b2 1_555 1.000(9) n
C14b2 H142b2 1_555 1.000(9) n
C15b2 C14b2 1_555 1.525(4) n
C15b2 C16b2 1_555 1.524(4) n
C15b2 H151b2 1_555 1.000(9) n
C15b2 H152b2 1_555 1.000(9) n
C16b2 C15b2 1_555 1.524(4) n
C16b2 C17b2 1_555 1.522(4) n
C16b2 H161b2 1_555 1.000(9) n
C16b2 H162b2 1_555 1.000(9) n
C17b2 C16b2 1_555 1.522(4) n
C17b2 C18b2 1_555 1.521(4) n
C17b2 H171b2 1_555 1.000(9) n
C17b2 H172b2 1_555 1.000(9) n
C18b2 C17b2 1_555 1.521(4) n
C18b2 H181b2 1_555 1.000(9) n
C18b2 H182b2 1_555 1.000(9) n
C18b2 H183b2 1_555 1.000(8) n
C32 C22 1_555 1.504(4) n
C32 O1c2 1_555 1.462(5) n
C32 H312 1_555 1.000(9) n
C32 H322 1_555 1.000(8) n
O1c2 O2b2 1_555 1.927(8) n
O1c2 C32 1_555 1.462(5) n
O1c2 C1c2 1_555 1.332(5) n
C1c2 O1c2 1_555 1.332(5) n
C1c2 C2c2 1_555 1.503(4) n
C1c2 O2c2 1_555 1.200(5) n
C2c2 C1c2 1_555 1.503(4) n
C2c2 C3c2 1_555 1.525(4) n
C2c2 H21c2 1_555 1.000(9) n
C2c2 H22c2 1_555 1.000(8) n
O2c2 C1c2 1_555 1.200(5) n
C3c2 C2c2 1_555 1.525(4) n
C3c2 C4c2 1_555 1.526(4) n
C3c2 H31c2 1_555 1.000(8) n
C3c2 H32c2 1_555 1.000(8) n
C4c2 C3c2 1_555 1.526(4) n
C4c2 C5c2 1_555 1.525(4) n
C4c2 H41c2 1_555 1.000(8) n
C4c2 H42c2 1_555 1.000(8) n
C5c2 C4c2 1_555 1.525(4) n
C5c2 C6c2 1_555 1.526(4) n
C5c2 H51c2 1_555 1.000(8) n
C5c2 H52c2 1_555 1.000(8) n
C6c2 C5c2 1_555 1.526(4) n
C6c2 C7c2 1_555 1.525(4) n
C6c2 H61c2 1_555 1.000(8) n
C6c2 H62c2 1_555 1.000(8) n
C7c2 C6c2 1_555 1.525(4) n
C7c2 C8c2 1_555 1.525(4) n
C7c2 H71c2 1_555 1.000(8) n
C7c2 H72c2 1_555 1.000(8) n
C8c2 C7c2 1_555 1.525(4) n
C8c2 C9c2 1_555 1.525(4) n
C8c2 H81c2 1_555 1.000(8) n
C8c2 H82c2 1_555 1.000(8) n
C9c2 C8c2 1_555 1.525(4) n
C9c2 C10c2 1_555 1.526(4) n
C9c2 H91c2 1_555 1.000(8) n
C9c2 H92c2 1_555 1.000(8) n
C10c2 C9c2 1_555 1.526(4) n
C10c2 C11c2 1_555 1.526(4) n
C10c2 H101c2 1_555 1.000(8) n
C10c2 H102c2 1_555 1.000(8) n
C11c2 C10c2 1_555 1.526(4) n
C11c2 C12c2 1_555 1.527(4) n
C11c2 H111c2 1_555 1.000(8) n
C11c2 H112c2 1_555 1.000(8) n
C12c2 C11c2 1_555 1.527(4) n
C12c2 C13c2 1_555 1.526(4) n
C12c2 H121c2 1_555 1.000(8) n
C12c2 H122c2 1_555 1.000(8) n
C13c2 C12c2 1_555 1.526(4) n
C13c2 C14c2 1_555 1.526(4) n
C13c2 H131c2 1_555 1.000(8) n
C13c2 H132c2 1_555 1.000(8) n
C14c2 C13c2 1_555 1.526(4) n
C14c2 C15c2 1_555 1.524(4) n
C14c2 H141c2 1_555 1.000(8) n
C14c2 H142c2 1_555 1.000(8) n
C15c2 C14c2 1_555 1.524(4) n
C15c2 C16c2 1_555 1.521(5) n
C15c2 H151c2 1_555 1.000(8) n
C15c2 H152c2 1_555 1.000(8) n
C16c2 C15c2 1_555 1.521(5) n
C16c2 H161c2 1_555 0.999(9) n
C16c2 H162c2 1_555 1.000(8) n
C16c2 H163c2 1_555 1.001(9) n
H161a2 C16a2 1_555 1.000(8) n
H162a2 C16a2 1_555 1.000(8) n
H163a2 C16a2 1_555 1.000(9) n
H151a2 C15a2 1_555 1.000(8) n
H152a2 C15a2 1_555 1.000(8) n
H141a2 C14a2 1_555 1.000(8) n
H142a2 C14a2 1_555 1.000(8) n
H131a2 C13a2 1_555 1.000(8) n
H132a2 C13a2 1_555 1.000(8) n
H121a2 C12a2 1_555 1.000(8) n
H122a2 C12a2 1_555 0.999(8) n
H111a2 C11a2 1_555 1.000(8) n
H112a2 C11a2 1_555 1.000(8) n
H101a2 C10a2 1_555 1.000(8) n
H102a2 C10a2 1_555 1.000(8) n
H91a2 C9a2 1_555 1.000(8) n
H92a2 C9a2 1_555 1.000(8) n
H81a2 C8a2 1_555 1.000(8) n
H82a2 C8a2 1_555 1.000(8) n
H71a2 C7a2 1_555 1.000(8) n
H72a2 C7a2 1_555 1.000(8) n
H61a2 C6a2 1_555 1.000(8) n
H62a2 C6a2 1_555 0.999(8) n
H51a2 C5a2 1_555 1.000(8) n
H52a2 C5a2 1_555 1.000(8) n
H41a2 C4a2 1_555 1.000(8) n
H42a2 C4a2 1_555 1.000(8) n
H31a2 C3a2 1_555 1.000(8) n
H32a2 C3a2 1_555 1.000(8) n
H21a2 C2a2 1_555 1.000(8) n
H22a2 C2a2 1_555 1.000(8) n
H112 C12 1_555 1.000(8) n
H122 C12 1_555 1.000(8) n
H181b2 C18b2 1_555 1.000(9) n
H182b2 C18b2 1_555 1.000(9) n
H183b2 C18b2 1_555 1.000(8) n
H171b2 C17b2 1_555 1.000(9) n
H172b2 C17b2 1_555 1.000(9) n
H161b2 C16b2 1_555 1.000(9) n
H162b2 C16b2 1_555 1.000(9) n
H151b2 C15b2 1_555 1.000(9) n
H152b2 C15b2 1_555 1.000(9) n
H141b2 C14b2 1_555 1.000(9) n
H142b2 C14b2 1_555 1.000(9) n
H131b2 C13b2 1_555 1.000(9) n
H132b2 C13b2 1_555 1.000(9) n
H121b2 C12b2 1_555 1.000(9) n
H122b2 C12b2 1_555 1.000(9) n
H111b2 C11b2 1_555 1.000(9) n
H112b2 C11b2 1_555 1.000(9) n
H101b2 C10b2 1_555 1.000(9) n
H91b2 C9b2 1_555 1.000(8) n
H81b2 C8b2 1_555 1.000(9) n
H82b2 C8b2 1_555 1.000(9) n
H71b2 C7b2 1_555 1.000(9) n
H72b2 C7b2 1_555 1.000(9) n
H61b2 C6b2 1_555 1.000(9) n
H62b2 C6b2 1_555 1.000(9) n
H51b2 C5b2 1_555 0.999(9) n
H52b2 C5b2 1_555 1.000(9) n
H41b2 C4b2 1_555 1.000(9) n
H42b2 C4b2 1_555 1.000(9) n
H31b2 C3b2 1_555 1.000(9) n
H32b2 C3b2 1_555 1.000(9) n
H21b2 C2b2 1_555 1.000(7) n
H22b2 C2b2 1_555 1.000(9) n
H212 C22 1_555 1.000(9) n
H161c2 C16c2 1_555 0.999(9) n
H162c2 C16c2 1_555 1.000(8) n
H163c2 C16c2 1_555 1.001(9) n
H151c2 C15c2 1_555 1.000(8) n
H152c2 C15c2 1_555 1.000(8) n
H141c2 C14c2 1_555 1.000(8) n
H142c2 C14c2 1_555 1.000(8) n
H131c2 C13c2 1_555 1.000(8) n
H132c2 C13c2 1_555 1.000(8) n
H121c2 C12c2 1_555 1.000(8) n
H122c2 C12c2 1_555 1.000(8) n
H111c2 C11c2 1_555 1.000(8) n
H112c2 C11c2 1_555 1.000(8) n
H101c2 C10c2 1_555 1.000(8) n
H102c2 C10c2 1_555 1.000(8) n
H91c2 C9c2 1_555 1.000(8) n
H92c2 C9c2 1_555 1.000(8) n
H81c2 C8c2 1_555 1.000(8) n
H82c2 C8c2 1_555 1.000(8) n
H71c2 C7c2 1_555 1.000(8) n
H72c2 C7c2 1_555 1.000(8) n
H61c2 C6c2 1_555 1.000(8) n
H62c2 C6c2 1_555 1.000(8) n
H51c2 C5c2 1_555 1.000(8) n
H52c2 C5c2 1_555 1.000(8) n
H41c2 C4c2 1_555 1.000(8) n
H42c2 C4c2 1_555 1.000(8) n
H31c2 C3c2 1_555 1.000(8) n
H32c2 C3c2 1_555 1.000(8) n
H21c2 C2c2 1_555 1.000(9) n
H22c2 C2c2 1_555 1.000(8) n
H312 C32 1_555 1.000(9) n
H322 C32 1_555 1.000(8) n
